data_2201817
loop_
_publ_author_name
'Clegg, William'
'Elsegood, Mark R. J.'
'Snaith, Ronald'
Deceased
'Wheatley, Andrew E. H.'

_publ_section_title
;
 (<i>trans</i>-Cinnamaldehyde)tris(2,6-diphenylphenoxy)aluminium
;
_journal_issue 5
_journal_name_full 'Acta Crystallographica Section E'
_journal_page_first m225
_journal_page_last m227
_journal_paper_doi 10.1107/S1600536803007141
_journal_volume 59
_journal_year 2003
_chemical_formula_iupac '[Al (C18 H13 O1)3 (C9 H8 O1)]'
_chemical_formula_moiety 'C63 H47 Al O4'
_chemical_formula_sum 'C63 H47 Al O4'
_chemical_formula_weight 894.99
_chemical_name_systematic
;
(trans-Cinnamaldehyde)tris(2,6-diphenylphenoxy)aluminium
;
_space_group_IT_number 145
_symmetry_cell_setting trigonal
_symmetry_space_group_name_Hall 'P 32'
_symmetry_space_group_name_H-M 'P 32'
_atom_sites_solution_hydrogens geom
_atom_sites_solution_primary direct
_atom_sites_solution_secondary difmap
_audit_creation_method SHELXL-97
_cell_angle_alpha 90.00
_cell_angle_beta 90.00
_cell_angle_gamma 120.00
_cell_formula_units_Z 9
_cell_length_a 15.7741(10)
_cell_length_b 15.7741(10)
_cell_length_c 49.394(5)
_cell_measurement_reflns_used 62
_cell_measurement_temperature 160(2)
_cell_measurement_theta_max 25.0
_cell_measurement_theta_min 21.1
_cell_volume 10643.7(14)
_computing_cell_refinement DIF4
_computing_data_collection 'DIF4 (Stoe & Cie, 1988)'
_computing_data_reduction 'local programs'
_computing_molecular_graphics SHELXTL
_computing_publication_material 'SHELXTL and local programs'
_computing_structure_refinement SHELXTL
_computing_structure_solution 'SHELXTL (Sheldrick, 2001)'
_diffrn_ambient_temperature 160(2)
_diffrn_measured_fraction_theta_full 0.985
_diffrn_measured_fraction_theta_max 0.970
_diffrn_measurement_device_type 'Stoe--Siemens four-circle'
_diffrn_measurement_method '\w/\q scans with on-line profile fitting (Clegg, 1981)'
_diffrn_radiation_monochromator graphite
_diffrn_radiation_source 'fine-focus sealed tube'
_diffrn_radiation_type CuK\a
_diffrn_radiation_wavelength 1.54184
_diffrn_reflns_av_R_equivalents 0.0420
_diffrn_reflns_av_sigmaI/netI 0.0320
_diffrn_reflns_limit_h_max 16
_diffrn_reflns_limit_h_min -15
_diffrn_reflns_limit_k_max 18
_diffrn_reflns_limit_k_min -18
_diffrn_reflns_limit_l_max 54
_diffrn_reflns_limit_l_min -57
_diffrn_reflns_number 19969
_diffrn_reflns_theta_full 65.00
_diffrn_reflns_theta_max 67.57
_diffrn_reflns_theta_min 2.68
_diffrn_standards_decay_% 3
_diffrn_standards_interval_time 60
_diffrn_standards_number 5
_exptl_absorpt_coefficient_mu 0.772
_exptl_absorpt_correction_T_max 0.70
_exptl_absorpt_correction_T_min 0.50
_exptl_absorpt_correction_type '\y scan'
_exptl_absorpt_process_details '(SHELXTL; Sheldrick, 2001)'
_exptl_crystal_colour orange
_exptl_crystal_density_diffrn 1.257
_exptl_crystal_density_method 'not measured'
_exptl_crystal_description cuboid
_exptl_crystal_F_000 4230
_exptl_crystal_size_max 0.46
_exptl_crystal_size_mid 0.46
_exptl_crystal_size_min 0.46
_refine_diff_density_max 0.680
_refine_diff_density_min -0.339
_refine_ls_abs_structure_details 'Flack (1983), 7342 Friedel pairs'
_refine_ls_abs_structure_Flack 0.00(4)
_refine_ls_extinction_coef 0.000066(15)
_refine_ls_extinction_expression Fc^*^=kFc[1+0.001xFc^2^\l^3^/sin(2\q)]^-1/4^
_refine_ls_extinction_method SHELXTL
_refine_ls_goodness_of_fit_ref 1.020
_refine_ls_hydrogen_treatment constr
_refine_ls_matrix_type full
_refine_ls_number_parameters 1838
_refine_ls_number_reflns 19761
_refine_ls_number_restraints 1
_refine_ls_restrained_S_all 1.020
_refine_ls_R_factor_all 0.1098
_refine_ls_R_factor_gt 0.0682
_refine_ls_shift/su_max 0.010
_refine_ls_shift/su_mean 0.001
_refine_ls_structure_factor_coef Fsqd
_refine_ls_weighting_details 'w = 1/[\s^2^(Fo^2^)+(0.1038P)^2^+10.8079P] where P = (Fo^2^+2Fc^2^)/3'
_refine_ls_weighting_scheme calc
_refine_ls_wR_factor_gt 0.1831
_refine_ls_wR_factor_ref 0.2283
_reflns_number_gt 11027
_reflns_number_total 19761
_reflns_threshold_expression I>2\s(I)
_cod_data_source_file bt6257.cif
_cod_data_source_block I
_cod_database_code 2201817
_cod_database_fobs_code 2201817

loop_
_symmetry_equiv_pos_as_xyz
'x, y, z'
'-y, x-y, z+2/3'
'-x+y, -x, z+1/3'

loop_
_atom_site_label
_atom_site_fract_x
_atom_site_fract_y
_atom_site_fract_z
_atom_site_U_iso_or_equiv
_atom_site_adp_type
_atom_site_calc_flag
_atom_site_refinement_flags
_atom_site_occupancy
_atom_site_disorder_assembly
_atom_site_disorder_group
_atom_site_type_symbol
Al1 1.00714(10) 1.01396(9) 0.32693(3) 0.0147(3) Uani d . 1 . . Al
O1A 1.0783(2) 1.1303(2) 0.33938(6) 0.0185(7) Uani d . 1 . . O
O2A 0.8856(2) 0.9648(2) 0.33263(7) 0.0239(7) Uani d . 1 . . O
O3A 1.0508(2) 0.9399(2) 0.33752(6) 0.0192(7) Uani d . 1 . . O
O4A 1.0265(2) 1.0229(2) 0.29004(7) 0.0233(7) Uani d . 1 . . O
C1A 1.1633(3) 1.2110(3) 0.33248(9) 0.0180(10) Uani d . 1 . . C
C2A 1.2484(4) 1.2359(3) 0.34805(10) 0.0219(10) Uani d . 1 . . C
C3A 1.3367(4) 1.3183(4) 0.34037(11) 0.0291(11) Uani d . 1 . . C
H3A 1.3945 1.3351 0.3504 0.035 Uiso calc R 1 . . H
C4A 1.3417(4) 1.3755(4) 0.31861(11) 0.0308(12) Uani d . 1 . . C
H4A 1.4022 1.4310 0.3137 0.037 Uiso calc R 1 . . H
C5A 1.2580(4) 1.3514(4) 0.30410(10) 0.0275(11) Uani d . 1 . . C
H5A 1.2618 1.3917 0.2893 0.033 Uiso calc R 1 . . H
C6A 1.1680(3) 1.2697(3) 0.31042(9) 0.0199(10) Uani d . 1 . . C
C7A 1.2452(4) 1.1775(3) 0.37191(10) 0.0238(11) Uani d . 1 . . C
C8A 1.3153(4) 1.1491(4) 0.37546(11) 0.0338(13) Uani d . 1 . . C
H8A 1.3637 1.1650 0.3619 0.041 Uiso calc R 1 . . H
C9A 1.3157(5) 1.0981(4) 0.39833(12) 0.0409(15) Uani d . 1 . . C
H9A 1.3647 1.0803 0.4004 0.049 Uiso calc R 1 . . H
C10A 1.2449(5) 1.0731(4) 0.41803(12) 0.0393(14) Uani d . 1 . . C
H10A 1.2447 1.0379 0.4336 0.047 Uiso calc R 1 . . H
C11A 1.1740(4) 1.0999(4) 0.41483(12) 0.0389(14) Uani d . 1 . . C
H11A 1.1255 1.0833 0.4284 0.047 Uiso calc R 1 . . H
C12A 1.1733(4) 1.1509(3) 0.39185(10) 0.0260(11) Uani d . 1 . . C
H12A 1.1237 1.1677 0.3897 0.031 Uiso calc R 1 . . H
C13A 1.0802(3) 1.2452(3) 0.29364(10) 0.0221(10) Uani d . 1 . . C
C14A 0.9874(3) 1.2100(4) 0.30531(10) 0.0247(11) Uani d . 1 . . C
H14A 0.9807 1.2046 0.3244 0.030 Uiso calc R 1 . . H
C15A 0.9051(4) 1.1828(4) 0.28929(11) 0.0343(13) Uani d . 1 . . C
H15A 0.8427 1.1588 0.2975 0.041 Uiso calc R 1 . . H
C16A 0.9146(4) 1.1911(4) 0.26122(11) 0.0385(14) Uani d . 1 . . C
H16A 0.8585 1.1713 0.2502 0.046 Uiso calc R 1 . . H
C17A 1.0062(4) 1.2283(4) 0.24952(11) 0.0369(14) Uani d . 1 . . C
H17A 1.0132 1.2362 0.2304 0.044 Uiso calc R 1 . . H
C18A 1.0880(4) 1.2541(4) 0.26551(10) 0.0263(11) Uani d . 1 . . C
H18A 1.1502 1.2782 0.2572 0.032 Uiso calc R 1 . . H
C19A 0.7983(3) 0.9570(3) 0.32826(9) 0.0173(10) Uani d . 1 . . C
C20A 0.7693(3) 1.0126(3) 0.34472(9) 0.0203(10) Uani d . 1 . . C
C21A 0.6805(4) 1.0077(4) 0.33920(10) 0.0261(11) Uani d . 1 . . C
H21A 0.6614 1.0456 0.3498 0.031 Uiso calc R 1 . . H
C22A 0.6190(4) 0.9493(4) 0.31871(11) 0.0307(12) Uani d . 1 . . C
H22A 0.5589 0.9475 0.3152 0.037 Uiso calc R 1 . . H
C23A 0.6470(4) 0.8932(4) 0.30332(10) 0.0251(11) Uani d . 1 . . C
H23A 0.6045 0.8519 0.2895 0.030 Uiso calc R 1 . . H
C24A 0.7358(3) 0.8960(3) 0.30770(10) 0.0216(10) Uani d . 1 . . C
C25A 0.8310(4) 1.0726(3) 0.36734(9) 0.0218(10) Uani d . 1 . . C
C26A 0.8687(4) 1.0341(4) 0.38650(10) 0.0266(11) Uani d . 1 . . C
H26A 0.8561 0.9688 0.3846 0.032 Uiso calc R 1 . . H
C27A 0.9240(4) 1.0908(4) 0.40799(11) 0.0344(13) Uani d . 1 . . C
H27A 0.9488 1.0635 0.4207 0.041 Uiso calc R 1 . . H
C28A 0.9442(4) 1.1857(4) 0.41153(11) 0.0405(14) Uani d . 1 . . C
H28A 0.9820 1.2234 0.4265 0.049 Uiso calc R 1 . . H
C29A 0.9082(4) 1.2250(4) 0.39274(11) 0.0391(14) Uani d . 1 . . C
H29A 0.9217 1.2905 0.3947 0.047 Uiso calc R 1 . . H
C30A 0.8521(4) 1.1687(4) 0.37090(11) 0.0324(12) Uani d . 1 . . C
H30A 0.8279 1.1966 0.3582 0.039 Uiso calc R 1 . . H
C31A 0.7620(3) 0.8352(3) 0.29027(9) 0.0202(10) Uani d . 1 . . C
C32A 0.8126(3) 0.7907(3) 0.30080(10) 0.0240(11) Uani d . 1 . . C
H32A 0.8274 0.7959 0.3196 0.029 Uiso calc R 1 . . H
C33A 0.8413(4) 0.7389(4) 0.28394(11) 0.0298(12) Uani d . 1 . . C
H33A 0.8769 0.7103 0.2912 0.036 Uiso calc R 1 . . H
C34A 0.8183(4) 0.7288(4) 0.25658(12) 0.0358(13) Uani d . 1 . . C
H34A 0.8384 0.6937 0.2451 0.043 Uiso calc R 1 . . H
C35A 0.7658(4) 0.7703(4) 0.24617(11) 0.0364(14) Uani d . 1 . . C
H35A 0.7485 0.7624 0.2275 0.044 Uiso calc R 1 . . H
C36A 0.7384(4) 0.8236(4) 0.26285(10) 0.0284(11) Uani d . 1 . . C
H36A 0.7031 0.8524 0.2555 0.034 Uiso calc R 1 . . H
C37A 1.0465(3) 0.8547(3) 0.33140(9) 0.0167(9) Uani d . 1 . . C
C38A 1.1027(3) 0.8485(3) 0.31006(9) 0.0200(10) Uani d . 1 . . C
C39A 1.0925(4) 0.7565(4) 0.30458(10) 0.0232(10) Uani d . 1 . . C
H39A 1.1283 0.7506 0.2900 0.028 Uiso calc R 1 . . H
C40A 1.0327(4) 0.6746(4) 0.31958(10) 0.0285(12) Uani d . 1 . . C
H40A 1.0274 0.6134 0.3154 0.034 Uiso calc R 1 . . H
C41A 0.9800(4) 0.6827(4) 0.34097(10) 0.0257(11) Uani d . 1 . . C
H41A 0.9383 0.6262 0.3513 0.031 Uiso calc R 1 . . H
C42A 0.9870(3) 0.7716(3) 0.34749(9) 0.0202(10) Uani d . 1 . . C
C43A 1.1690(3) 0.9346(3) 0.29308(10) 0.0219(10) Uani d . 1 . . C
C44A 1.1765(4) 0.9219(4) 0.26536(10) 0.0258(11) Uani d . 1 . . C
H44A 1.1394 0.8589 0.2574 0.031 Uiso calc R 1 . . H
C45A 1.2389(4) 1.0025(4) 0.24926(10) 0.0303(12) Uani d . 1 . . C
H45A 1.2458 0.9933 0.2306 0.036 Uiso calc R 1 . . H
C46A 1.2903(4) 1.0952(4) 0.26038(11) 0.0335(13) Uani d . 1 . . C
H46A 1.3302 1.1499 0.2492 0.040 Uiso calc R 1 . . H
C47A 1.2836(4) 1.1083(4) 0.28794(11) 0.0311(12) Uani d . 1 . . C
H47A 1.3192 1.1719 0.2956 0.037 Uiso calc R 1 . . H
C48A 1.2246(3) 1.0279(4) 0.30449(10) 0.0243(11) Uani d . 1 . . C
H48A 1.2222 1.0367 0.3234 0.029 Uiso calc R 1 . . H
C49A 0.9346(3) 0.7787(3) 0.37159(9) 0.0205(10) Uani d . 1 . . C
C50A 0.8348(3) 0.7133(4) 0.37543(10) 0.0258(11) Uani d . 1 . . C
H50A 0.7991 0.6667 0.3617 0.031 Uiso calc R 1 . . H
C51A 0.7863(4) 0.7146(4) 0.39878(11) 0.0319(12) Uani d . 1 . . C
H51A 0.7186 0.6692 0.4011 0.038 Uiso calc R 1 . . H
C52A 0.8381(4) 0.7830(4) 0.41854(11) 0.0326(12) Uani d . 1 . . C
H52A 0.8058 0.7846 0.4346 0.039 Uiso calc R 1 . . H
C53A 0.9376(4) 0.8499(4) 0.41512(10) 0.0306(12) Uani d . 1 . . C
H53A 0.9727 0.8965 0.4289 0.037 Uiso calc R 1 . . H
C54A 0.9850(4) 0.8485(4) 0.39178(10) 0.0265(11) Uani d . 1 . . C
H54A 1.0524 0.8952 0.3894 0.032 Uiso calc R 1 . . H
C55A 0.9779(3) 1.0143(3) 0.26932(10) 0.0253(10) Uani d . 1 . . C
H55A 0.9151 1.0082 0.2710 0.030 Uiso calc R 1 . . H
C56A 1.0148(4) 1.0135(4) 0.24351(11) 0.0262(11) Uani d . 1 . . C
H56A 1.0802 1.0265 0.2416 0.031 Uiso calc R 1 . . H
C57A 0.9581(4) 0.9943(4) 0.22133(10) 0.0299(11) Uani d . 1 . . C
H57A 0.8962 0.9900 0.2237 0.036 Uiso calc R 1 . . H
C58A 0.9836(4) 0.9798(4) 0.19414(11) 0.0254(11) Uani d . 1 . . C
C59A 0.9113(4) 0.9350(4) 0.17480(11) 0.0381(13) Uani d . 1 . . C
H59A 0.8463 0.9194 0.1790 0.046 Uiso calc R 1 . . H
C60A 0.9313(4) 0.9123(4) 0.14930(11) 0.0379(13) Uani d . 1 . . C
H60A 0.8799 0.8773 0.1367 0.046 Uiso calc R 1 . . H
C61A 1.0268(4) 0.9411(4) 0.14247(11) 0.0353(12) Uani d . 1 . . C
H61A 1.0413 0.9267 0.1250 0.042 Uiso calc R 1 . . H
C62A 1.1012(4) 0.9908(4) 0.16087(11) 0.0381(13) Uani d . 1 . . C
H62A 1.1669 1.0115 0.1558 0.046 Uiso calc R 1 . . H
C63A 1.0812(4) 1.0109(4) 0.18658(11) 0.0337(12) Uani d . 1 . . C
H63A 1.1330 1.0454 0.1991 0.040 Uiso calc R 1 . . H
Al2 0.65595(11) 0.32158(9) 0.54898(3) 0.0158(3) Uani d . 1 . . Al
O1B 0.7300(2) 0.4397(2) 0.55858(6) 0.0213(7) Uani d . 1 . . O
O2B 0.5404(2) 0.2776(2) 0.56144(6) 0.0198(7) Uani d . 1 . . O
O3B 0.7035(2) 0.2480(2) 0.55601(7) 0.0255(8) Uani d . 1 . . O
O4B 0.6453(3) 0.3282(3) 0.51225(8) 0.0346(10) Uani d . 1 . . O
C1B 0.8137(3) 0.5234(3) 0.55318(9) 0.0164(9) Uani d . 1 . . C
C2B 0.8972(3) 0.5477(3) 0.56933(9) 0.0193(10) Uani d . 1 . . C
C3B 0.9853(3) 0.6326(4) 0.56307(10) 0.0260(11) Uani d . 1 . . C
H3B 1.0422 0.6486 0.5734 0.031 Uiso calc R 1 . . H
C4B 0.9913(3) 0.6938(4) 0.54208(10) 0.0268(11) Uani d . 1 . . C
H4B 1.0515 0.7515 0.5382 0.032 Uiso calc R 1 . . H
C5B 0.9084(4) 0.6700(4) 0.52676(10) 0.0253(11) Uani d . 1 . . C
H5B 0.9128 0.7124 0.5125 0.030 Uiso calc R 1 . . H
C6B 0.8182(3) 0.5849(3) 0.53184(9) 0.0192(10) Uani d . 1 . . C
C7B 0.7327(3) 0.5650(3) 0.51505(9) 0.0189(10) Uani d . 1 . . C
C8B 0.6384(3) 0.5238(4) 0.52596(10) 0.0241(11) Uani d . 1 . . C
H8B 0.6289 0.5105 0.5448 0.029 Uiso calc R 1 . . H
C9B 0.5582(4) 0.5019(4) 0.50947(11) 0.0306(12) Uani d . 1 . . C
H9B 0.4942 0.4717 0.5170 0.037 Uiso calc R 1 . . H
C10B 0.5720(4) 0.5243(4) 0.48188(11) 0.0348(13) Uani d . 1 . . C
H10B 0.5174 0.5092 0.4706 0.042 Uiso calc R 1 . . H
C11B 0.6650(4) 0.5684(4) 0.47111(11) 0.0321(12) Uani d . 1 . . C
H11B 0.6749 0.5862 0.4525 0.039 Uiso calc R 1 . . H
C12B 0.7445(4) 0.5870(4) 0.48744(10) 0.0268(11) Uani d . 1 . . C
H12B 0.8079 0.6151 0.4796 0.032 Uiso calc R 1 . . H
C13B 0.8911(3) 0.4871(3) 0.59273(10) 0.0231(10) Uani d . 1 . . C
C14B 0.9617(4) 0.4578(4) 0.59635(11) 0.0295(12) Uani d . 1 . . C
H14B 1.0112 0.4742 0.5831 0.035 Uiso calc R 1 . . H
C15B 0.9590(5) 0.4052(4) 0.61917(13) 0.0405(15) Uani d . 1 . . C
H15B 1.0065 0.3855 0.6213 0.049 Uiso calc R 1 . . H
C16B 0.8881(4) 0.3810(4) 0.63885(13) 0.0439(15) Uani d . 1 . . C
H16B 0.8866 0.3445 0.6543 0.053 Uiso calc R 1 . . H
C17B 0.8191(4) 0.4107(5) 0.63579(13) 0.0456(16) Uani d . 1 . . C
H17B 0.7715 0.3964 0.6495 0.055 Uiso calc R 1 . . H
C18B 0.8201(4) 0.4615(4) 0.61260(10) 0.0280(11) Uani d . 1 . . C
H18B 0.7711 0.4790 0.6103 0.034 Uiso calc R 1 . . H
C19B 0.4606(3) 0.2836(3) 0.55490(9) 0.0177(10) Uani d . 1 . . C
C20B 0.4002(3) 0.2292(3) 0.53304(9) 0.0193(10) Uani d . 1 . . C
C21B 0.3189(3) 0.2398(3) 0.52671(10) 0.0237(11) Uani d . 1 . . C
H21B 0.2779 0.2043 0.5119 0.028 Uiso calc R 1 . . H
C22B 0.2976(4) 0.3012(4) 0.54172(10) 0.0281(11) Uani d . 1 . . C
H22B 0.2430 0.3082 0.5370 0.034 Uiso calc R 1 . . H
C23B 0.3559(4) 0.3521(4) 0.56348(10) 0.0247(11) Uani d . 1 . . C
H23B 0.3405 0.3936 0.5737 0.030 Uiso calc R 1 . . H
C24B 0.4374(3) 0.3438(3) 0.57072(9) 0.0209(10) Uani d . 1 . . C
C25B 0.4223(3) 0.1646(3) 0.51635(9) 0.0210(10) Uani d . 1 . . C
C26B 0.4111(4) 0.1625(4) 0.48811(10) 0.0267(11) Uani d . 1 . . C
H26B 0.3881 0.2015 0.4798 0.032 Uiso calc R 1 . . H
C27B 0.4338(4) 0.1032(4) 0.47206(11) 0.0343(13) Uani d . 1 . . C
H27B 0.4242 0.1008 0.4530 0.041 Uiso calc R 1 . . H
C28B 0.4698(4) 0.0484(4) 0.48366(11) 0.0351(13) Uani d . 1 . . C
H28B 0.4870 0.0099 0.4726 0.042 Uiso calc R 1 . . H
C29B 0.4811(4) 0.0494(4) 0.51165(11) 0.0329(13) Uani d . 1 . . C
H29B 0.5056 0.0113 0.5197 0.039 Uiso calc R 1 . . H
C30B 0.4564(3) 0.1064(3) 0.52790(10) 0.0226(10) Uani d . 1 . . C
H30B 0.4629 0.1055 0.5470 0.027 Uiso calc R 1 . . H
C31B 0.4961(3) 0.3959(3) 0.59464(9) 0.0213(10) Uani d . 1 . . C
C32B 0.5277(4) 0.4955(4) 0.59850(11) 0.0310(12) Uani d . 1 . . C
H32B 0.5138 0.5299 0.5851 0.037 Uiso calc R 1 . . H
C33B 0.5792(4) 0.5450(4) 0.62174(12) 0.0404(15) Uani d . 1 . . C
H33B 0.6002 0.6124 0.6240 0.048 Uiso calc R 1 . . H
C34B 0.5998(4) 0.4954(4) 0.64165(12) 0.0402(15) Uani d . 1 . . C
H34B 0.6353 0.5287 0.6574 0.048 Uiso calc R 1 . . H
C35B 0.5678(4) 0.3966(4) 0.63811(10) 0.0331(12) Uani d . 1 . . C
H35B 0.5800 0.3617 0.6518 0.040 Uiso calc R 1 . . H
C36B 0.5182(4) 0.3485(4) 0.61479(10) 0.0272(11) Uani d . 1 . . C
H36B 0.4987 0.2814 0.6125 0.033 Uiso calc R 1 . . H
C37B 0.7088(3) 0.1671(3) 0.55054(9) 0.0180(10) Uani d . 1 . . C
C38B 0.6548(3) 0.0822(3) 0.56640(9) 0.0211(10) Uani d . 1 . . C
C39B 0.6597(4) -0.0012(4) 0.56031(10) 0.0277(11) Uani d . 1 . . C
H39B 0.6222 -0.0590 0.5707 0.033 Uiso calc R 1 . . H
C40B 0.7176(4) -0.0016(4) 0.53962(11) 0.0328(12) Uani d . 1 . . C
H40B 0.7196 -0.0595 0.5357 0.039 Uiso calc R 1 . . H
C41B 0.7729(4) 0.0821(4) 0.52454(10) 0.0304(12) Uani d . 1 . . C
H41B 0.8137 0.0812 0.5105 0.036 Uiso calc R 1 . . H
C42B 0.7703(3) 0.1683(3) 0.52940(9) 0.0209(10) Uani d . 1 . . C
C43B 0.5942(3) 0.0817(4) 0.58964(10) 0.0251(11) Uani d . 1 . . C
C44B 0.4994(4) 0.0042(4) 0.59353(11) 0.0349(13) Uani d . 1 . . C
H44B 0.4722 -0.0478 0.5808 0.042 Uiso calc R 1 . . H
C45B 0.4437(4) 0.0014(5) 0.61566(13) 0.0463(16) Uani d . 1 . . C
H45B 0.3795 -0.0527 0.6180 0.056 Uiso calc R 1 . . H
C46B 0.4815(5) 0.0771(5) 0.63425(13) 0.0453(15) Uani d . 1 . . C
H46B 0.4433 0.0762 0.6492 0.054 Uiso calc R 1 . . H
C47B 0.5743(5) 0.1528(5) 0.63074(12) 0.0458(16) Uani d . 1 . . C
H47B 0.6010 0.2040 0.6437 0.055 Uiso calc R 1 . . H
C48B 0.6310(4) 0.1573(4) 0.60874(10) 0.0312(12) Uani d . 1 . . C
H48B 0.6950 0.2120 0.6066 0.037 Uiso calc R 1 . . H
C49B 0.8297(3) 0.2567(4) 0.51251(9) 0.0207(10) Uani d . 1 . . C
C50B 0.8768(3) 0.3515(3) 0.52324(11) 0.0259(11) Uani d . 1 . . C
H50B 0.8740 0.3604 0.5422 0.031 Uiso calc R 1 . . H
C51B 0.9273(4) 0.4325(4) 0.50673(11) 0.0325(12) Uani d . 1 . . C
H51B 0.9578 0.4962 0.5144 0.039 Uiso calc R 1 . . H
C52B 0.9339(4) 0.4217(4) 0.47898(11) 0.0359(13) Uani d . 1 . . C
H52B 0.9679 0.4774 0.4676 0.043 Uiso calc R 1 . . H
C53B 0.8900(4) 0.3283(4) 0.46819(11) 0.0353(13) Uani d . 1 . . C
H53B 0.8956 0.3196 0.4494 0.042 Uiso calc R 1 . . H
C54B 0.8375(4) 0.2466(4) 0.48480(11) 0.0323(12) Uani d . 1 . . C
H54B 0.8066 0.1830 0.4770 0.039 Uiso calc R 1 . . H
C55B 0.6524(4) 0.2978(6) 0.49141(13) 0.0467(17) Uani d . 1 . . C
H55B 0.6587 0.2410 0.4925 0.056 Uiso calc R 1 . . H
C56B 0.6531(4) 0.3302(4) 0.46543(11) 0.0290(12) Uani d . 1 . . C
H56B 0.6393 0.3821 0.4637 0.035 Uiso calc R 1 . . H
C57B 0.6708(5) 0.2977(5) 0.44287(13) 0.0517(18) Uani d . 1 . . C
H57B 0.6775 0.2413 0.4444 0.062 Uiso calc R 1 . . H
C58B 0.6810(5) 0.3379(4) 0.41613(14) 0.0456(17) Uani d . 1 . . C
C59B 0.6626(5) 0.4068(6) 0.40859(15) 0.060(2) Uani d . 1 . . C
H59B 0.6361 0.4312 0.4217 0.072 Uiso calc R 1 . . H
C60B 0.6790(6) 0.4457(6) 0.38323(15) 0.068(2) Uani d . 1 . . C
H60B 0.6561 0.4892 0.3785 0.081 Uiso calc R 1 . . H
C61B 0.7275(6) 0.4229(5) 0.36475(15) 0.061(2) Uani d . 1 . . C
H61B 0.7437 0.4544 0.3476 0.074 Uiso calc R 1 . . H
C62B 0.7538(6) 0.3522(6) 0.37105(14) 0.070(2) Uani d . 1 . . C
H62B 0.7891 0.3365 0.3584 0.084 Uiso calc R 1 . . H
C63B 0.7269(6) 0.3042(6) 0.39688(12) 0.064(2) Uani d . 1 . . C
H63B 0.7388 0.2523 0.4012 0.076 Uiso calc R 1 . . H
Al3 0.32399(11) 0.66792(13) 0.43783(3) 0.0165(3) Uani d . 1 . . Al
O1C 0.3721(2) 0.5950(2) 0.44488(7) 0.0244(8) Uani d . 1 . . O
O2C 0.3982(2) 0.7852(2) 0.44920(6) 0.0202(7) Uani d . 1 . . O
O3C 0.2064(2) 0.6222(3) 0.44862(7) 0.0241(7) Uani d . 1 . . O
O4C 0.3205(3) 0.6789(2) 0.40093(8) 0.0355(10) Uani d . 1 . . O
C1C 0.3758(3) 0.5136(3) 0.44008(9) 0.0180(10) Uani d . 1 . . C
C2C 0.4371(3) 0.5110(3) 0.41947(9) 0.0207(10) Uani d . 1 . . C
C3C 0.4370(4) 0.4235(4) 0.41516(10) 0.0291(12) Uani d . 1 . . C
H3C 0.4773 0.4207 0.4013 0.035 Uiso calc R 1 . . H
C4C 0.3802(4) 0.3410(4) 0.43043(11) 0.0327(12) Uani d . 1 . . C
H4C 0.3809 0.2821 0.4269 0.039 Uiso calc R 1 . . H
C5C 0.3224(4) 0.3442(4) 0.45087(10) 0.0285(11) Uani d . 1 . . C
H5C 0.2832 0.2871 0.4613 0.034 Uiso calc R 1 . . H
C6C 0.3204(3) 0.4302(3) 0.45652(9) 0.0207(10) Uani d . 1 . . C
C7C 0.5000(3) 0.5981(4) 0.40274(9) 0.0208(10) Uani d . 1 . . C
C8C 0.5121(4) 0.5854(4) 0.37509(10) 0.0270(11) Uani d . 1 . . C
H8C 0.4816 0.5215 0.3675 0.032 Uiso calc R 1 . . H
C9C 0.5689(4) 0.6666(4) 0.35875(11) 0.0316(12) Uani d . 1 . . C
H9C 0.5777 0.6572 0.3402 0.038 Uiso calc R 1 . . H
C10C 0.6121(4) 0.7599(4) 0.36909(12) 0.0366(13) Uani d . 1 . . C
H10C 0.6489 0.8146 0.3576 0.044 Uiso calc R 1 . . H
C11C 0.6020(4) 0.7740(4) 0.39613(11) 0.0299(12) Uani d . 1 . . C
H11C 0.6321 0.8384 0.4033 0.036 Uiso calc R 1 . . H
C12C 0.5474(3) 0.6934(3) 0.41311(10) 0.0233(10) Uani d . 1 . . C
H12C 0.5426 0.7036 0.4319 0.028 Uiso calc R 1 . . H
C13C 0.2605(3) 0.4323(4) 0.47934(10) 0.0231(11) Uani d . 1 . . C
C14C 0.3006(4) 0.5085(4) 0.49817(10) 0.0271(11) Uani d . 1 . . C
H14C 0.3662 0.5604 0.4962 0.032 Uiso calc R 1 . . H
C15C 0.2437(5) 0.5077(4) 0.51976(12) 0.0392(14) Uani d . 1 . . C
H15C 0.2712 0.5596 0.5326 0.047 Uiso calc R 1 . . H
C16C 0.1476(4) 0.4328(4) 0.52306(12) 0.0384(14) Uani d . 1 . . C
H16C 0.1102 0.4325 0.5382 0.046 Uiso calc R 1 . . H
C17C 0.1073(4) 0.3588(4) 0.50412(12) 0.0376(14) Uani d . 1 . . C
H17C 0.0411 0.3083 0.5059 0.045 Uiso calc R 1 . . H
C18C 0.1631(4) 0.3577(4) 0.48238(11) 0.0303(12) Uani d . 1 . . C
H18C 0.1348 0.3060 0.4695 0.036 Uiso calc R 1 . . H
C19C 0.4833(3) 0.8656(3) 0.44294(9) 0.0160(9) Uani d . 1 . . C
C20C 0.4906(3) 0.9269(4) 0.42138(9) 0.0207(10) Uani d . 1 . . C
C21C 0.5823(4) 1.0093(4) 0.41572(10) 0.0255(11) Uani d . 1 . . C
H21C 0.5878 1.0516 0.4013 0.031 Uiso calc R 1 . . H
C22C 0.6649(4) 1.0301(4) 0.43067(10) 0.0270(11) Uani d . 1 . . C
H22C 0.7266 1.0849 0.4262 0.032 Uiso calc R 1 . . H
C23C 0.6562(4) 0.9703(4) 0.45217(10) 0.0272(11) Uani d . 1 . . C
H23C 0.7128 0.9851 0.4625 0.033 Uiso calc R 1 . . H
C24C 0.5667(3) 0.8884(3) 0.45914(9) 0.0203(10) Uani d . 1 . . C
C25C 0.4047(3) 0.9079(3) 0.40479(9) 0.0209(10) Uani d . 1 . . C
C26C 0.4149(4) 0.9240(4) 0.37673(10) 0.0259(11) Uani d . 1 . . C
H26C 0.4774 0.9487 0.3686 0.031 Uiso calc R 1 . . H
C27C 0.3337(4) 0.9038(4) 0.36067(11) 0.0327(12) Uani d . 1 . . C
H27C 0.3421 0.9176 0.3418 0.039 Uiso calc R 1 . . H
C28C 0.2427(4) 0.8647(4) 0.37191(12) 0.0347(13) Uani d . 1 . . C
H28C 0.1877 0.8489 0.3608 0.042 Uiso calc R 1 . . H
C29C 0.2303(4) 0.8477(4) 0.39953(11) 0.0304(12) Uani d . 1 . . C
H29C 0.1668 0.8201 0.4073 0.036 Uiso calc R 1 . . H
C30C 0.3107(3) 0.8711(3) 0.41602(10) 0.0235(10) Uani d . 1 . . C
H30C 0.3020 0.8621 0.4350 0.028 Uiso calc R 1 . . H
C31C 0.5593(4) 0.8288(4) 0.48311(10) 0.0232(10) Uani d . 1 . . C
C32C 0.6257(4) 0.7961(4) 0.48681(10) 0.0253(11) Uani d . 1 . . C
H32C 0.6736 0.8090 0.4733 0.030 Uiso calc R 1 . . H
C33C 0.6228(4) 0.7447(4) 0.51008(11) 0.0330(12) Uani d . 1 . . C
H33C 0.6678 0.7217 0.5122 0.040 Uiso calc R 1 . . H
C34C 0.5543(4) 0.7269(4) 0.53029(11) 0.0319(12) Uani d . 1 . . C
H34C 0.5530 0.6929 0.5463 0.038 Uiso calc R 1 . . H
C35C 0.4873(4) 0.7599(4) 0.52668(10) 0.0312(12) Uani d . 1 . . C
H35C 0.4407 0.7486 0.5404 0.037 Uiso calc R 1 . . H
C36C 0.4888(4) 0.8089(4) 0.50315(9) 0.0251(11) Uani d . 1 . . C
H36C 0.4418 0.8291 0.5006 0.030 Uiso calc R 1 . . H
C37C 0.1242(3) 0.6226(3) 0.44198(9) 0.0178(9) Uani d . 1 . . C
C38C 0.0655(3) 0.5666(3) 0.42014(10) 0.0208(10) Uani d . 1 . . C
C39C -0.0195(4) 0.5694(4) 0.41403(10) 0.0270(11) Uani d . 1 . . C
H39C -0.0596 0.5315 0.3994 0.032 Uiso calc R 1 . . H
C40C -0.0466(4) 0.6265(4) 0.42888(11) 0.0340(13) Uani d . 1 . . C
H40C -0.1044 0.6280 0.4243 0.041 Uiso calc R 1 . . H
C41C 0.0107(4) 0.6812(4) 0.45028(10) 0.0296(12) Uani d . 1 . . C
H41C -0.0081 0.7204 0.4603 0.036 Uiso calc R 1 . . H
C42C 0.0963(3) 0.6801(3) 0.45755(10) 0.0208(10) Uani d . 1 . . C
C43C 0.0931(3) 0.5062(3) 0.40336(10) 0.0221(10) Uani d . 1 . . C
C44C 0.1317(4) 0.4506(3) 0.41495(11) 0.0257(11) Uani d . 1 . . C
H44C 0.1377 0.4490 0.4341 0.031 Uiso calc R 1 . . H
C45C 0.1611(4) 0.3980(4) 0.39828(12) 0.0360(13) Uani d . 1 . . C
H45C 0.1889 0.3624 0.4061 0.043 Uiso calc R 1 . . H
C46C 0.1501(4) 0.3975(4) 0.37060(12) 0.0397(14) Uani d . 1 . . C
H46C 0.1705 0.3619 0.3594 0.048 Uiso calc R 1 . . H
C47C 0.1097(4) 0.4484(4) 0.35921(11) 0.0387(14) Uani d . 1 . . C
H47C 0.1009 0.4464 0.3401 0.046 Uiso calc R 1 . . H
C48C 0.0813(4) 0.5033(4) 0.37510(10) 0.0287(11) Uani d . 1 . . C
H48C 0.0540 0.5386 0.3668 0.034 Uiso calc R 1 . . H
C49C 0.1538(4) 0.7377(4) 0.48126(10) 0.0267(11) Uani d . 1 . . C
C50C 0.1747(4) 0.8347(4) 0.48481(12) 0.0368(13) Uani d . 1 . . C
H50C 0.1534 0.8641 0.4717 0.044 Uiso calc R 1 . . H
C51C 0.2265(5) 0.8873(4) 0.50737(13) 0.0461(17) Uani d . 1 . . C
H51C 0.2411 0.9532 0.5094 0.055 Uiso calc R 1 . . H
C52C 0.2575(4) 0.8460(5) 0.52706(13) 0.0450(16) Uani d . 1 . . C
H52C 0.2926 0.8824 0.5425 0.054 Uiso calc R 1 . . H
C53C 0.2357(4) 0.7508(5) 0.52345(12) 0.0401(14) Uani d . 1 . . C
H53C 0.2557 0.7212 0.5368 0.048 Uiso calc R 1 . . H
C54C 0.1854(4) 0.6966(4) 0.50077(11) 0.0312(12) Uani d . 1 . . C
H54C 0.1726 0.6314 0.4987 0.037 Uiso calc R 1 . . H
C55C 0.3244(4) 0.6397(4) 0.38045(12) 0.0372(14) Uani d . 1 . . C
H55C 0.3255 0.5803 0.3822 0.045 Uiso calc R 1 . . H
C56C 0.3274(4) 0.6746(4) 0.35426(12) 0.0317(13) Uani d . 1 . . C
H56C 0.3165 0.7282 0.3520 0.038 Uiso calc R 1 . . H
C57C 0.3448(5) 0.6367(5) 0.33234(13) 0.0481(17) Uani d . 1 . . C
H57C 0.3534 0.5820 0.3354 0.058 Uiso calc R 1 . . H
C58C 0.3524(6) 0.6677(4) 0.30461(12) 0.0458(18) Uani d . 1 . . C
C59C 0.3213(5) 0.7314(6) 0.29747(12) 0.058(2) Uani d . 1 . . C
H59C 0.2876 0.7485 0.3103 0.069 Uiso calc R 1 . . H
C60C 0.3386(6) 0.7724(6) 0.27117(13) 0.063(2) Uani d . 1 . . C
H60C 0.3156 0.8154 0.2661 0.076 Uiso calc R 1 . . H
C61C 0.3911(5) 0.7476(5) 0.25273(13) 0.0570(19) Uani d . 1 . . C
H61C 0.4068 0.7768 0.2353 0.068 Uiso calc R 1 . . H
C62C 0.4207(6) 0.6785(7) 0.26032(15) 0.077(3) Uani d . 1 . . C
H62C 0.4500 0.6561 0.2475 0.092 Uiso calc R 1 . . H
C63C 0.4061(6) 0.6464(6) 0.28579(16) 0.063(2) Uani d . 1 . . C
H63C 0.4332 0.6074 0.2915 0.076 Uiso calc R 1 . . H

loop_
_atom_site_aniso_label
_atom_site_aniso_U_11
_atom_site_aniso_U_22
_atom_site_aniso_U_33
_atom_site_aniso_U_12
_atom_site_aniso_U_13
_atom_site_aniso_U_23
Al1 0.0152(7) 0.0147(6) 0.0124(7) 0.0060(6) -0.0005(5) -0.0023(6)
O1A 0.0207(16) 0.0123(15) 0.0176(17) 0.0044(13) -0.0027(13) -0.0030(12)
O2A 0.0154(16) 0.0243(17) 0.0295(19) 0.0080(14) 0.0023(14) -0.0052(14)
O3A 0.0254(17) 0.0184(16) 0.0178(16) 0.0138(14) 0.0021(13) -0.0016(13)
O4A 0.0263(17) 0.0296(18) 0.0156(17) 0.0153(15) -0.0016(14) -0.0012(14)
C1A 0.022(2) 0.014(2) 0.020(2) 0.0113(19) -0.0018(19) -0.0054(18)
C2A 0.027(3) 0.020(2) 0.023(3) 0.015(2) -0.006(2) -0.003(2)
C3A 0.023(3) 0.031(3) 0.029(3) 0.010(2) -0.006(2) -0.007(2)
C4A 0.023(3) 0.022(3) 0.037(3) 0.003(2) 0.005(2) 0.000(2)
C5A 0.031(3) 0.027(3) 0.020(3) 0.010(2) 0.004(2) 0.003(2)
C6A 0.021(2) 0.026(2) 0.017(2) 0.015(2) 0.0043(19) -0.0005(19)
C7A 0.029(3) 0.020(2) 0.023(3) 0.013(2) -0.009(2) -0.008(2)
C8A 0.042(3) 0.034(3) 0.032(3) 0.025(3) -0.014(2) -0.010(2)
C9A 0.056(4) 0.040(3) 0.040(3) 0.034(3) -0.024(3) -0.014(3)
C10A 0.050(4) 0.025(3) 0.036(3) 0.013(3) -0.019(3) -0.003(2)
C11A 0.041(3) 0.031(3) 0.034(3) 0.010(3) -0.012(3) 0.001(2)
C12A 0.026(3) 0.021(2) 0.026(3) 0.009(2) -0.007(2) -0.001(2)
C13A 0.025(3) 0.013(2) 0.027(3) 0.009(2) -0.004(2) 0.0010(19)
C14A 0.025(3) 0.027(3) 0.022(3) 0.013(2) 0.002(2) 0.005(2)
C15A 0.030(3) 0.038(3) 0.039(3) 0.020(3) -0.004(2) 0.007(3)
C16A 0.043(3) 0.040(3) 0.031(3) 0.021(3) -0.017(3) 0.003(3)
C17A 0.040(3) 0.039(3) 0.025(3) 0.015(3) -0.006(2) 0.009(2)
C18A 0.034(3) 0.028(3) 0.016(3) 0.014(2) -0.001(2) 0.003(2)
C19A 0.015(2) 0.014(2) 0.017(2) 0.0028(18) 0.0027(18) 0.0005(18)
C20A 0.021(2) 0.019(2) 0.022(3) 0.010(2) 0.0076(19) 0.0045(19)
C21A 0.030(3) 0.034(3) 0.023(3) 0.023(2) 0.000(2) -0.001(2)
C22A 0.027(3) 0.035(3) 0.038(3) 0.021(2) 0.000(2) 0.004(2)
C23A 0.027(3) 0.025(3) 0.024(3) 0.014(2) -0.006(2) 0.000(2)
C24A 0.023(3) 0.020(2) 0.022(3) 0.011(2) 0.005(2) 0.0039(19)
C25A 0.023(2) 0.025(2) 0.016(2) 0.010(2) 0.0056(19) -0.0028(19)
C26A 0.028(3) 0.030(3) 0.020(3) 0.013(2) 0.003(2) 0.003(2)
C27A 0.033(3) 0.044(3) 0.022(3) 0.015(3) 0.003(2) -0.002(2)
C28A 0.043(3) 0.046(3) 0.021(3) 0.013(3) 0.000(2) -0.011(3)
C29A 0.049(4) 0.023(3) 0.034(3) 0.009(3) 0.003(3) -0.010(2)
C30A 0.042(3) 0.028(3) 0.027(3) 0.017(2) 0.007(2) 0.003(2)
C31A 0.021(2) 0.016(2) 0.020(3) 0.007(2) -0.0019(19) -0.0016(18)
C32A 0.025(3) 0.020(2) 0.026(3) 0.010(2) -0.003(2) -0.008(2)
C33A 0.026(3) 0.026(3) 0.038(3) 0.014(2) -0.005(2) -0.007(2)
C34A 0.036(3) 0.031(3) 0.044(3) 0.019(3) 0.006(3) -0.013(2)
C35A 0.052(4) 0.046(3) 0.018(3) 0.030(3) -0.004(2) -0.010(2)
C36A 0.031(3) 0.034(3) 0.023(3) 0.019(2) -0.002(2) -0.004(2)
C37A 0.014(2) 0.015(2) 0.019(2) 0.0064(18) -0.0037(17) -0.0014(18)
C38A 0.018(2) 0.020(2) 0.022(3) 0.010(2) 0.0003(19) 0.0008(19)
C39A 0.027(3) 0.024(3) 0.023(3) 0.016(2) 0.001(2) -0.005(2)
C40A 0.034(3) 0.019(2) 0.035(3) 0.015(2) 0.002(2) 0.001(2)
C41A 0.026(3) 0.023(3) 0.025(3) 0.010(2) 0.001(2) 0.003(2)
C42A 0.018(2) 0.023(2) 0.019(2) 0.010(2) -0.0001(18) -0.0002(19)
C43A 0.020(2) 0.021(2) 0.026(3) 0.012(2) 0.000(2) -0.001(2)
C44A 0.028(3) 0.031(3) 0.020(3) 0.016(2) 0.003(2) -0.001(2)
C45A 0.032(3) 0.041(3) 0.022(3) 0.022(3) 0.005(2) 0.003(2)
C46A 0.031(3) 0.032(3) 0.037(3) 0.015(2) 0.012(2) 0.012(2)
C47A 0.025(3) 0.024(3) 0.038(3) 0.008(2) 0.008(2) 0.000(2)
C48A 0.019(2) 0.026(3) 0.028(3) 0.011(2) 0.002(2) -0.003(2)
C49A 0.025(2) 0.019(2) 0.020(2) 0.013(2) -0.0008(19) 0.0045(19)
C50A 0.021(2) 0.024(3) 0.028(3) 0.007(2) 0.000(2) 0.005(2)
C51A 0.029(3) 0.036(3) 0.030(3) 0.015(2) 0.006(2) 0.011(2)
C52A 0.038(3) 0.038(3) 0.028(3) 0.023(3) 0.013(2) 0.005(2)
C53A 0.041(3) 0.030(3) 0.023(3) 0.020(2) -0.002(2) -0.005(2)
C54A 0.027(3) 0.025(3) 0.029(3) 0.013(2) 0.001(2) 0.002(2)
C55A 0.025(2) 0.025(3) 0.027(3) 0.013(2) 0.003(2) 0.002(2)
C56A 0.033(3) 0.030(3) 0.019(3) 0.018(2) 0.003(2) -0.001(2)
C57A 0.026(3) 0.044(3) 0.019(3) 0.018(2) 0.004(2) 0.004(2)
C58A 0.033(3) 0.023(2) 0.020(3) 0.014(2) -0.003(2) 0.003(2)
C59A 0.040(3) 0.050(4) 0.026(3) 0.024(3) -0.001(2) 0.005(3)
C60A 0.037(3) 0.046(3) 0.021(3) 0.013(3) -0.007(2) -0.002(2)
C61A 0.050(3) 0.041(3) 0.018(3) 0.026(3) 0.001(2) -0.002(2)
C62A 0.035(3) 0.060(4) 0.026(3) 0.029(3) 0.006(2) 0.001(3)
C63A 0.030(3) 0.045(3) 0.025(3) 0.018(3) 0.000(2) -0.006(2)
Al2 0.0171(7) 0.0132(6) 0.0155(7) 0.0064(5) -0.0003(5) 0.0006(6)
O1B 0.0217(17) 0.0174(16) 0.0212(17) 0.0070(14) -0.0051(13) 0.0000(13)
O2B 0.0181(16) 0.0219(17) 0.0189(17) 0.0096(14) -0.0027(13) -0.0001(13)
O3B 0.0230(17) 0.0241(18) 0.035(2) 0.0163(15) 0.0069(15) 0.0039(15)
O4B 0.0288(19) 0.046(2) 0.017(2) 0.0098(17) -0.0005(15) -0.0039(15)
C1B 0.016(2) 0.017(2) 0.017(2) 0.0091(19) 0.0018(18) -0.0026(18)
C2B 0.022(2) 0.022(2) 0.019(2) 0.015(2) -0.0024(19) -0.0037(19)
C3B 0.014(2) 0.030(3) 0.026(3) 0.005(2) 0.0013(19) -0.002(2)
C4B 0.019(2) 0.030(3) 0.023(3) 0.006(2) 0.005(2) 0.004(2)
C5B 0.024(3) 0.025(3) 0.024(3) 0.011(2) 0.007(2) 0.002(2)
C6B 0.021(2) 0.021(2) 0.015(2) 0.011(2) 0.0005(18) -0.0052(18)
C7B 0.023(2) 0.016(2) 0.021(2) 0.012(2) 0.0013(19) -0.0008(18)
C8B 0.027(3) 0.024(3) 0.024(3) 0.015(2) -0.004(2) 0.004(2)
C9B 0.019(3) 0.030(3) 0.040(3) 0.010(2) -0.002(2) 0.004(2)
C10B 0.033(3) 0.038(3) 0.038(3) 0.021(3) -0.016(2) -0.002(2)
C11B 0.043(3) 0.039(3) 0.020(3) 0.024(3) -0.008(2) -0.003(2)
C12B 0.030(3) 0.031(3) 0.018(3) 0.014(2) -0.002(2) 0.000(2)
C13B 0.022(2) 0.020(2) 0.023(3) 0.007(2) -0.008(2) -0.003(2)
C14B 0.040(3) 0.034(3) 0.026(3) 0.027(3) -0.010(2) -0.008(2)
C15B 0.047(4) 0.033(3) 0.053(4) 0.029(3) -0.022(3) -0.006(3)
C16B 0.045(4) 0.034(3) 0.046(4) 0.014(3) -0.010(3) 0.019(3)
C17B 0.032(3) 0.049(4) 0.044(4) 0.011(3) 0.000(3) 0.022(3)
C18B 0.026(3) 0.031(3) 0.023(3) 0.012(2) -0.008(2) 0.004(2)
C19B 0.014(2) 0.016(2) 0.020(2) 0.0051(18) -0.0006(18) 0.0005(18)
C20B 0.015(2) 0.019(2) 0.024(3) 0.0080(19) 0.0029(19) 0.0051(19)
C21B 0.018(2) 0.025(3) 0.024(3) 0.008(2) -0.0034(19) 0.000(2)
C22B 0.023(3) 0.040(3) 0.026(3) 0.019(2) 0.002(2) 0.004(2)
C23B 0.027(3) 0.027(3) 0.027(3) 0.019(2) 0.002(2) 0.002(2)
C24B 0.018(2) 0.023(2) 0.021(3) 0.010(2) 0.0041(19) 0.0030(19)
C25B 0.016(2) 0.020(2) 0.021(3) 0.0038(19) -0.0014(18) -0.0027(19)
C26B 0.022(3) 0.031(3) 0.025(3) 0.011(2) -0.007(2) -0.006(2)
C27B 0.035(3) 0.046(3) 0.019(3) 0.018(3) -0.006(2) -0.007(2)
C28B 0.035(3) 0.038(3) 0.036(3) 0.020(3) -0.006(2) -0.014(3)
C29B 0.037(3) 0.023(3) 0.043(3) 0.019(2) -0.007(3) -0.006(2)
C30B 0.024(2) 0.016(2) 0.022(3) 0.005(2) -0.003(2) -0.0021(19)
C31B 0.018(2) 0.024(2) 0.020(3) 0.009(2) 0.0057(19) -0.0030(19)
C32B 0.032(3) 0.020(3) 0.035(3) 0.009(2) 0.003(2) -0.004(2)
C33B 0.036(3) 0.029(3) 0.044(4) 0.007(3) 0.003(3) -0.015(3)
C34B 0.028(3) 0.051(4) 0.032(3) 0.012(3) -0.009(2) -0.020(3)
C35B 0.028(3) 0.046(3) 0.022(3) 0.016(3) -0.001(2) 0.000(2)
C36B 0.024(3) 0.035(3) 0.025(3) 0.016(2) 0.001(2) -0.005(2)
C37B 0.018(2) 0.020(2) 0.018(2) 0.0108(19) -0.0011(18) -0.0007(18)
C38B 0.019(2) 0.024(2) 0.020(2) 0.010(2) -0.0034(19) 0.0008(19)
C39B 0.033(3) 0.021(3) 0.027(3) 0.012(2) -0.003(2) 0.002(2)
C40B 0.050(3) 0.021(3) 0.032(3) 0.021(3) -0.004(3) -0.001(2)
C41B 0.037(3) 0.035(3) 0.027(3) 0.024(3) 0.001(2) -0.009(2)
C42B 0.021(2) 0.019(2) 0.020(2) 0.009(2) -0.0075(19) -0.0054(19)
C43B 0.019(2) 0.031(3) 0.030(3) 0.016(2) 0.001(2) 0.011(2)
C44B 0.025(3) 0.041(3) 0.032(3) 0.011(2) -0.001(2) 0.007(2)
C45B 0.017(3) 0.068(4) 0.050(4) 0.018(3) 0.007(2) 0.019(3)
C46B 0.040(3) 0.067(4) 0.037(3) 0.033(3) 0.008(3) 0.010(3)
C47B 0.054(4) 0.061(4) 0.034(3) 0.037(3) 0.009(3) 0.010(3)
C48B 0.035(3) 0.029(3) 0.029(3) 0.015(2) 0.003(2) 0.005(2)
C49B 0.017(2) 0.028(3) 0.022(3) 0.015(2) 0.0034(19) 0.004(2)
C50B 0.018(2) 0.022(3) 0.034(3) 0.007(2) 0.005(2) -0.004(2)
C51B 0.027(3) 0.025(3) 0.042(3) 0.010(2) 0.010(2) 0.003(2)
C52B 0.031(3) 0.038(3) 0.035(3) 0.014(3) 0.011(2) 0.014(2)
C53B 0.031(3) 0.044(3) 0.026(3) 0.016(3) 0.007(2) 0.006(2)
C54B 0.031(3) 0.033(3) 0.026(3) 0.012(2) -0.001(2) -0.001(2)
C55B 0.046(4) 0.084(5) 0.031(4) 0.048(4) -0.005(3) 0.002(3)
C56B 0.033(3) 0.035(3) 0.022(3) 0.018(2) 0.000(2) -0.003(2)
C57B 0.059(4) 0.064(4) 0.045(4) 0.040(4) -0.003(3) 0.000(3)
C58B 0.055(4) 0.051(4) 0.023(3) 0.020(3) 0.009(3) 0.008(2)
C59B 0.070(5) 0.078(5) 0.053(4) 0.054(5) -0.017(4) -0.022(4)
C60B 0.085(6) 0.088(6) 0.063(5) 0.068(5) 0.034(4) 0.025(4)
C61B 0.090(6) 0.052(4) 0.050(4) 0.042(4) -0.006(4) 0.006(3)
C62B 0.110(7) 0.086(6) 0.037(4) 0.066(5) 0.015(4) 0.010(4)
C63B 0.110(7) 0.082(5) 0.026(3) 0.068(5) 0.000(4) 0.001(3)
Al3 0.0174(7) 0.0193(7) 0.0155(7) 0.0113(6) 0.0001(5) -0.0005(5)
O1C 0.0223(17) 0.0212(17) 0.034(2) 0.0140(15) 0.0058(14) 0.0085(15)
O2C 0.0185(16) 0.0183(16) 0.0191(17) 0.0057(14) -0.0024(13) -0.0001(13)
O3C 0.0171(16) 0.0279(18) 0.0281(19) 0.0120(15) 0.0006(14) -0.0075(14)
O4C 0.063(3) 0.0265(19) 0.020(2) 0.025(2) 0.0024(17) -0.0016(14)
C1C 0.018(2) 0.018(2) 0.018(2) 0.0099(19) -0.0055(18) 0.0000(18)
C2C 0.019(2) 0.021(2) 0.020(3) 0.008(2) -0.0054(19) -0.0029(19)
C3C 0.044(3) 0.028(3) 0.018(3) 0.021(3) 0.003(2) -0.004(2)
C4C 0.046(3) 0.024(3) 0.029(3) 0.019(3) -0.002(2) -0.002(2)
C5C 0.031(3) 0.022(3) 0.029(3) 0.011(2) 0.000(2) 0.004(2)
C6C 0.016(2) 0.024(2) 0.019(2) 0.008(2) -0.0025(18) 0.0033(19)
C7C 0.020(2) 0.027(3) 0.019(2) 0.014(2) 0.0017(19) 0.002(2)
C8C 0.029(3) 0.031(3) 0.020(3) 0.013(2) -0.001(2) -0.002(2)
C9C 0.030(3) 0.042(3) 0.025(3) 0.020(3) 0.011(2) 0.008(2)
C10C 0.039(3) 0.038(3) 0.033(3) 0.020(3) 0.012(2) 0.012(2)
C11C 0.029(3) 0.024(3) 0.034(3) 0.012(2) 0.009(2) 0.005(2)
C12C 0.021(2) 0.022(2) 0.028(3) 0.011(2) 0.005(2) -0.001(2)
C13C 0.024(2) 0.026(3) 0.020(3) 0.013(2) 0.0019(19) 0.008(2)
C14C 0.026(3) 0.027(3) 0.028(3) 0.013(2) 0.004(2) 0.002(2)
C15C 0.052(4) 0.036(3) 0.036(3) 0.027(3) 0.009(3) 0.005(2)
C16C 0.043(3) 0.048(3) 0.038(3) 0.032(3) 0.017(3) 0.015(3)
C17C 0.025(3) 0.041(3) 0.047(4) 0.017(3) 0.009(2) 0.017(3)
C18C 0.022(3) 0.030(3) 0.034(3) 0.009(2) -0.001(2) 0.012(2)
C19C 0.018(2) 0.015(2) 0.018(2) 0.0099(19) 0.0013(18) -0.0016(17)
C20C 0.024(2) 0.027(3) 0.017(2) 0.016(2) 0.0056(19) 0.0003(19)
C21C 0.025(3) 0.028(3) 0.020(3) 0.010(2) 0.004(2) 0.003(2)
C22C 0.021(3) 0.023(3) 0.030(3) 0.006(2) 0.002(2) 0.001(2)
C23C 0.022(3) 0.028(3) 0.027(3) 0.010(2) -0.001(2) -0.003(2)
C24C 0.023(2) 0.023(2) 0.021(2) 0.016(2) 0.0003(19) 0.0023(19)
C25C 0.025(3) 0.016(2) 0.024(3) 0.012(2) -0.001(2) 0.0016(19)
C26C 0.030(3) 0.030(3) 0.023(3) 0.018(2) -0.003(2) -0.001(2)
C27C 0.039(3) 0.038(3) 0.025(3) 0.021(3) -0.008(2) 0.004(2)
C28C 0.034(3) 0.035(3) 0.038(3) 0.019(3) -0.015(2) 0.001(2)
C29C 0.025(3) 0.032(3) 0.040(3) 0.019(2) 0.001(2) 0.010(2)
C30C 0.026(3) 0.022(2) 0.030(3) 0.017(2) 0.002(2) 0.007(2)
C31C 0.025(3) 0.024(3) 0.019(3) 0.011(2) -0.004(2) -0.002(2)
C32C 0.027(3) 0.025(3) 0.026(3) 0.014(2) -0.001(2) -0.001(2)
C33C 0.039(3) 0.032(3) 0.035(3) 0.023(3) -0.004(2) 0.003(2)
C34C 0.037(3) 0.028(3) 0.027(3) 0.013(2) -0.006(2) 0.005(2)
C35C 0.030(3) 0.032(3) 0.025(3) 0.011(2) 0.002(2) 0.005(2)
C36C 0.030(3) 0.030(3) 0.018(3) 0.018(2) -0.003(2) -0.001(2)
C37C 0.015(2) 0.015(2) 0.020(2) 0.0054(18) 0.0014(18) 0.0012(18)
C38C 0.017(2) 0.021(2) 0.024(3) 0.009(2) 0.0058(19) 0.0063(19)
C39C 0.026(3) 0.035(3) 0.022(3) 0.016(2) -0.006(2) 0.002(2)
C40C 0.033(3) 0.044(3) 0.034(3) 0.026(3) 0.001(2) 0.007(2)
C41C 0.033(3) 0.037(3) 0.029(3) 0.025(3) 0.007(2) 0.007(2)
C42C 0.017(2) 0.021(2) 0.028(3) 0.012(2) 0.011(2) 0.008(2)
C43C 0.018(2) 0.018(2) 0.024(3) 0.004(2) -0.0020(19) -0.0013(19)
C44C 0.029(3) 0.016(2) 0.029(3) 0.009(2) -0.011(2) -0.008(2)
C45C 0.040(3) 0.026(3) 0.047(4) 0.020(3) -0.013(3) -0.014(2)
C46C 0.039(3) 0.040(3) 0.043(4) 0.022(3) -0.006(3) -0.023(3)
C47C 0.041(3) 0.047(4) 0.024(3) 0.019(3) -0.003(2) -0.015(3)
C48C 0.030(3) 0.032(3) 0.027(3) 0.018(2) 0.000(2) 0.000(2)
C49C 0.024(3) 0.027(3) 0.025(3) 0.010(2) 0.008(2) -0.008(2)
C50C 0.040(3) 0.025(3) 0.040(3) 0.013(2) 0.011(3) -0.002(2)
C51C 0.047(4) 0.025(3) 0.048(4) 0.005(3) 0.014(3) -0.015(3)
C52C 0.026(3) 0.044(3) 0.044(4) 0.002(3) 0.004(3) -0.023(3)
C53C 0.030(3) 0.054(4) 0.039(3) 0.024(3) -0.011(2) -0.017(3)
C54C 0.023(3) 0.040(3) 0.031(3) 0.016(2) -0.004(2) -0.013(2)
C55C 0.034(3) 0.032(3) 0.037(3) 0.010(3) 0.003(2) -0.006(3)
C56C 0.053(4) 0.032(3) 0.019(3) 0.028(3) 0.004(2) 0.003(2)
C57C 0.062(4) 0.052(4) 0.035(4) 0.032(4) -0.001(3) 0.000(3)
C58C 0.100(6) 0.048(4) 0.012(3) 0.054(4) -0.004(3) 0.005(2)
C59C 0.078(5) 0.087(6) 0.030(3) 0.057(5) 0.013(3) 0.010(3)
C60C 0.100(6) 0.085(6) 0.028(3) 0.064(5) 0.001(4) 0.002(3)
C61C 0.064(5) 0.078(5) 0.032(4) 0.037(4) 0.006(3) 0.004(3)
C62C 0.116(7) 0.117(7) 0.042(4) 0.091(7) 0.032(4) 0.020(4)
C63C 0.073(5) 0.071(5) 0.068(5) 0.054(4) -0.004(4) 0.025(4)

loop_
_atom_type_symbol
_atom_type_description
_atom_type_scat_dispersion_real
_atom_type_scat_dispersion_imag
_atom_type_scat_source
C C 0.0181 0.0091 'International Tables Vol C Tables 4.2.6.8 and 6.1.1.4'
H H 0.0000 0.0000 'International Tables Vol C Tables 4.2.6.8 and 6.1.1.4'
O O 0.0492 0.0322 'International Tables Vol C Tables 4.2.6.8 and 6.1.1.4'
Al Al 0.2130 0.2455 'International Tables Vol C Tables 4.2.6.8 and 6.1.1.4'

loop_
_geom_angle_atom_site_label_1
_geom_angle_atom_site_label_2
_geom_angle_atom_site_label_3
_geom_angle
_geom_angle_publ_flag
O1A Al1 O2A 114.51(16) yes
O1A Al1 O3A 110.47(16) yes
O1A Al1 O4A 106.13(16) yes
O2A Al1 O3A 112.80(17) yes
O2A Al1 O4A 107.84(17) yes
O3A Al1 O4A 104.31(15) yes
Al1 O1A C1A 136.6(3) yes
Al1 O2A C19A 153.3(3) yes
Al1 O3A C37A 141.1(3) yes
Al1 O4A C55A 137.3(3) yes
O1A C1A C2A 118.6(4) ?
O1A C1A C6A 121.1(4) ?
C2A C1A C6A 120.3(4) ?
C1A C2A C3A 118.2(4) ?
C1A C2A C7A 121.7(4) ?
C3A C2A C7A 120.1(4) ?
C2A C3A H3A 119.2 ?
C2A C3A C4A 121.5(5) ?
H3A C3A C4A 119.2 ?
C3A C4A H4A 120.3 ?
C3A C4A C5A 119.4(5) ?
H4A C4A C5A 120.3 ?
C4A C5A H5A 119.0 ?
C4A C5A C6A 122.0(5) ?
H5A C5A C6A 119.0 ?
C1A C6A C5A 118.4(4) ?
C1A C6A C13A 121.6(4) ?
C5A C6A C13A 120.0(4) ?
C2A C7A C8A 120.9(5) ?
C2A C7A C12A 121.1(4) ?
C8A C7A C12A 117.9(5) ?
C7A C8A H8A 119.3 ?
C7A C8A C9A 121.5(6) ?
H8A C8A C9A 119.3 ?
C8A C9A H9A 120.0 ?
C8A C9A C10A 120.0(5) ?
H9A C9A C10A 120.0 ?
C9A C10A H10A 120.2 ?
C9A C10A C11A 119.6(5) ?
H10A C10A C11A 120.2 ?
C10A C11A H11A 119.7 ?
C10A C11A C12A 120.5(6) ?
H11A C11A C12A 119.7 ?
C7A C12A C11A 120.5(5) ?
C7A C12A H12A 119.8 ?
C11A C12A H12A 119.8 ?
C6A C13A C14A 121.6(4) ?
C6A C13A C18A 120.3(4) ?
C14A C13A C18A 118.1(5) ?
C13A C14A H14A 119.5 ?
C13A C14A C15A 121.1(5) ?
H14A C14A C15A 119.5 ?
C14A C15A H15A 120.1 ?
C14A C15A C16A 119.7(5) ?
H15A C15A C16A 120.1 ?
C15A C16A H16A 120.1 ?
C15A C16A C17A 119.7(5) ?
H16A C16A C17A 120.1 ?
C16A C17A H17A 119.8 ?
C16A C17A C18A 120.4(5) ?
H17A C17A C18A 119.8 ?
C13A C18A C17A 121.0(5) ?
C13A C18A H18A 119.5 ?
C17A C18A H18A 119.5 ?
O2A C19A C20A 118.8(4) ?
O2A C19A C24A 121.1(4) ?
C20A C19A C24A 120.0(4) ?
C19A C20A C21A 118.5(4) ?
C19A C20A C25A 121.0(4) ?
C21A C20A C25A 120.5(4) ?
C20A C21A H21A 118.9 ?
C20A C21A C22A 122.1(5) ?
H21A C21A C22A 118.9 ?
C21A C22A H22A 120.7 ?
C21A C22A C23A 118.7(5) ?
H22A C22A C23A 120.7 ?
C22A C23A H23A 119.1 ?
C22A C23A C24A 121.8(5) ?
H23A C23A C24A 119.1 ?
C19A C24A C23A 118.9(4) ?
C19A C24A C31A 122.0(4) ?
C23A C24A C31A 119.1(4) ?
C20A C25A C26A 121.3(4) ?
C20A C25A C30A 121.1(5) ?
C26A C25A C30A 117.6(5) ?
C25A C26A H26A 119.9 ?
C25A C26A C27A 120.2(5) ?
H26A C26A C27A 119.9 ?
C26A C27A H27A 119.0 ?
C26A C27A C28A 122.0(5) ?
H27A C27A C28A 119.0 ?
C27A C28A H28A 120.7 ?
C27A C28A C29A 118.5(5) ?
H28A C28A C29A 120.7 ?
C28A C29A H29A 119.9 ?
C28A C29A C30A 120.3(5) ?
H29A C29A C30A 119.9 ?
C25A C30A C29A 121.4(5) ?
C25A C30A H30A 119.3 ?
C29A C30A H30A 119.3 ?
C24A C31A C32A 121.2(4) ?
C24A C31A C36A 120.2(4) ?
C32A C31A C36A 118.6(4) ?
C31A C32A H32A 119.8 ?
C31A C32A C33A 120.4(5) ?
H32A C32A C33A 119.8 ?
C32A C33A H33A 119.7 ?
C32A C33A C34A 120.5(5) ?
H33A C33A C34A 119.7 ?
C33A C34A H34A 120.3 ?
C33A C34A C35A 119.3(5) ?
H34A C34A C35A 120.3 ?
C34A C35A H35A 119.8 ?
C34A C35A C36A 120.4(5) ?
H35A C35A C36A 119.8 ?
C31A C36A C35A 120.8(5) ?
C31A C36A H36A 119.6 ?
C35A C36A H36A 119.6 ?
O3A C37A C38A 121.1(4) ?
O3A C37A C42A 118.5(4) ?
C38A C37A C42A 120.3(4) ?
C37A C38A C39A 117.6(4) ?
C37A C38A C43A 122.5(4) ?
C39A C38A C43A 119.9(4) ?
C38A C39A H39A 118.7 ?
C38A C39A C40A 122.5(5) ?
H39A C39A C40A 118.7 ?
C39A C40A H40A 120.5 ?
C39A C40A C41A 119.0(4) ?
H40A C40A C41A 120.5 ?
C40A C41A H41A 119.3 ?
C40A C41A C42A 121.3(5) ?
H41A C41A C42A 119.3 ?
C37A C42A C41A 119.1(4) ?
C37A C42A C49A 121.2(4) ?
C41A C42A C49A 119.7(4) ?
C38A C43A C44A 119.5(4) ?
C38A C43A C48A 121.1(4) ?
C44A C43A C48A 119.4(5) ?
C43A C44A H44A 120.1 ?
C43A C44A C45A 119.8(5) ?
H44A C44A C45A 120.1 ?
C44A C45A H45A 119.7 ?
C44A C45A C46A 120.5(5) ?
H45A C45A C46A 119.7 ?
C45A C46A H46A 120.1 ?
C45A C46A C47A 119.9(5) ?
H46A C46A C47A 120.1 ?
C46A C47A H47A 119.9 ?
C46A C47A C48A 120.2(5) ?
H47A C47A C48A 119.9 ?
C43A C48A C47A 120.0(5) ?
C43A C48A H48A 120.0 ?
C47A C48A H48A 120.0 ?
C42A C49A C50A 121.2(4) ?
C42A C49A C54A 120.7(4) ?
C50A C49A C54A 118.1(5) ?
C49A C50A H50A 119.1 ?
C49A C50A C51A 121.8(5) ?
H50A C50A C51A 119.1 ?
C50A C51A H51A 120.5 ?
C50A C51A C52A 119.0(5) ?
H51A C51A C52A 120.5 ?
C51A C52A H52A 119.7 ?
C51A C52A C53A 120.5(5) ?
H52A C52A C53A 119.7 ?
C52A C53A H53A 119.9 ?
C52A C53A C54A 120.2(5) ?
H53A C53A C54A 119.9 ?
C49A C54A C53A 120.5(5) ?
C49A C54A H54A 119.8 ?
C53A C54A H54A 119.8 ?
O4A C55A H55A 119.6 ?
O4A C55A C56A 120.8(5) ?
H55A C55A C56A 119.6 ?
C55A C56A H56A 119.7 ?
C55A C56A C57A 120.5(5) ?
H56A C56A C57A 119.7 ?
C56A C57A H57A 117.3 ?
C56A C57A C58A 125.5(5) ?
H57A C57A C58A 117.3 ?
C57A C58A C59A 119.8(5) ?
C57A C58A C63A 122.0(5) ?
C59A C58A C63A 118.2(5) ?
C58A C59A H59A 119.2 ?
C58A C59A C60A 121.5(5) ?
H59A C59A C60A 119.2 ?
C59A C60A H60A 120.4 ?
C59A C60A C61A 119.2(5) ?
H60A C60A C61A 120.4 ?
C60A C61A H61A 119.8 ?
C60A C61A C62A 120.4(5) ?
H61A C61A C62A 119.8 ?
C61A C62A H62A 119.7 ?
C61A C62A C63A 120.6(5) ?
H62A C62A C63A 119.7 ?
C58A C63A C62A 119.8(5) ?
C58A C63A H63A 120.1 ?
C62A C63A H63A 120.1 ?
O1B Al2 O2B 110.73(16) yes
O1B Al2 O3B 113.25(17) yes
O1B Al2 O4B 104.29(17) yes
O2B Al2 O3B 113.21(16) yes
O2B Al2 O4B 105.71(17) yes
O3B Al2 O4B 108.97(18) yes
Al2 O1B C1B 145.1(3) yes
Al2 O2B C19B 136.8(3) yes
Al2 O3B C37B 149.5(3) yes
Al2 O4B C55B 145.4(5) yes
O1B C1B C2B 118.4(4) ?
O1B C1B C6B 120.7(4) ?
C2B C1B C6B 120.9(4) ?
C1B C2B C3B 118.5(4) ?
C1B C2B C13B 121.0(4) ?
C3B C2B C13B 120.4(4) ?
C2B C3B H3B 119.3 ?
C2B C3B C4B 121.3(5) ?
H3B C3B C4B 119.3 ?
C3B C4B H4B 120.3 ?
C3B C4B C5B 119.5(4) ?
H4B C4B C5B 120.3 ?
C4B C5B H5B 119.1 ?
C4B C5B C6B 121.7(5) ?
H5B C5B C6B 119.1 ?
C1B C6B C5B 118.0(4) ?
C1B C6B C7B 123.2(4) ?
C5B C6B C7B 118.8(4) ?
C6B C7B C8B 121.9(4) ?
C6B C7B C12B 120.1(4) ?
C8B C7B C12B 118.0(4) ?
C7B C8B H8B 119.6 ?
C7B C8B C9B 120.8(5) ?
H8B C8B C9B 119.6 ?
C8B C9B H9B 120.0 ?
C8B C9B C10B 119.9(5) ?
H9B C9B C10B 120.0 ?
C9B C10B H10B 120.1 ?
C9B C10B C11B 119.8(5) ?
H10B C10B C11B 120.1 ?
C10B C11B H11B 119.9 ?
C10B C11B C12B 120.1(5) ?
H11B C11B C12B 119.9 ?
C7B C12B C11B 121.3(5) ?
C7B C12B H12B 119.4 ?
C11B C12B H12B 119.4 ?
C2B C13B C14B 120.3(5) ?
C2B C13B C18B 121.7(4) ?
C14B C13B C18B 117.9(5) ?
C13B C14B H14B 119.9 ?
C13B C14B C15B 120.2(5) ?
H14B C14B C15B 119.9 ?
C14B C15B H15B 119.5 ?
C14B C15B C16B 121.0(5) ?
H15B C15B C16B 119.5 ?
C15B C16B H16B 120.3 ?
C15B C16B C17B 119.4(5) ?
H16B C16B C17B 120.3 ?
C16B C17B H17B 120.1 ?
C16B C17B C18B 119.8(6) ?
H17B C17B C18B 120.1 ?
C13B C18B C17B 121.6(5) ?
C13B C18B H18B 119.2 ?
C17B C18B H18B 119.2 ?
O2B C19B C20B 120.7(4) ?
O2B C19B C24B 118.7(4) ?
C20B C19B C24B 120.6(4) ?
C19B C20B C21B 118.4(4) ?
C19B C20B C25B 121.6(4) ?
C21B C20B C25B 120.0(4) ?
C20B C21B H21B 119.5 ?
C20B C21B C22B 121.1(5) ?
H21B C21B C22B 119.5 ?
C21B C22B H22B 120.0 ?
C21B C22B C23B 119.9(4) ?
H22B C22B C23B 120.0 ?
C22B C23B H23B 119.4 ?
C22B C23B C24B 121.3(5) ?
H23B C23B C24B 119.4 ?
C19B C24B C23B 118.6(4) ?
C19B C24B C31B 121.1(4) ?
C23B C24B C31B 120.2(4) ?
C20B C25B C26B 119.9(4) ?
C20B C25B C30B 121.7(4) ?
C26B C25B C30B 118.4(5) ?
C25B C26B H26B 119.8 ?
C25B C26B C27B 120.4(5) ?
H26B C26B C27B 119.8 ?
C26B C27B H27B 119.7 ?
C26B C27B C28B 120.5(5) ?
H27B C27B C28B 119.7 ?
C27B C28B H28B 120.1 ?
C27B C28B C29B 119.7(5) ?
H28B C28B C29B 120.1 ?
C28B C29B H29B 119.9 ?
C28B C29B C30B 120.2(5) ?
H29B C29B C30B 119.9 ?
C25B C30B C29B 120.7(5) ?
C25B C30B H30B 119.6 ?
C29B C30B H30B 119.6 ?
C24B C31B C32B 120.4(5) ?
C24B C31B C36B 122.1(4) ?
C32B C31B C36B 117.4(5) ?
C31B C32B H32B 119.4 ?
C31B C32B C33B 121.3(5) ?
H32B C32B C33B 119.4 ?
C32B C33B H33B 120.0 ?
C32B C33B C34B 120.0(5) ?
H33B C33B C34B 120.0 ?
C33B C34B H34B 120.5 ?
C33B C34B C35B 119.1(5) ?
H34B C34B C35B 120.5 ?
C34B C35B H35B 119.7 ?
C34B C35B C36B 120.5(5) ?
H35B C35B C36B 119.7 ?
C31B C36B C35B 121.7(5) ?
C31B C36B H36B 119.2 ?
C35B C36B H36B 119.2 ?
O3B C37B C38B 119.6(4) ?
O3B C37B C42B 120.1(4) ?
C38B C37B C42B 120.3(4) ?
C37B C38B C39B 119.1(5) ?
C37B C38B C43B 120.9(4) ?
C39B C38B C43B 120.0(4) ?
C38B C39B H39B 119.4 ?
C38B C39B C40B 121.2(5) ?
H39B C39B C40B 119.4 ?
C39B C40B H40B 120.0 ?
C39B C40B C41B 120.0(5) ?
H40B C40B C41B 120.0 ?
C40B C41B H41B 119.2 ?
C40B C41B C42B 121.7(5) ?
H41B C41B C42B 119.2 ?
C37B C42B C41B 117.7(5) ?
C37B C42B C49B 122.1(4) ?
C41B C42B C49B 120.3(5) ?
C38B C43B C44B 121.0(5) ?
C38B C43B C48B 121.5(4) ?
C44B C43B C48B 117.4(5) ?
C43B C44B H44B 119.3 ?
C43B C44B C45B 121.4(6) ?
H44B C44B C45B 119.3 ?
C44B C45B H45B 119.9 ?
C44B C45B C46B 120.1(6) ?
H45B C45B C46B 119.9 ?
C45B C46B H46B 120.5 ?
C45B C46B C47B 119.0(6) ?
H46B C46B C47B 120.5 ?
C46B C47B H47B 119.1 ?
C46B C47B C48B 121.9(6) ?
H47B C47B C48B 119.1 ?
C43B C48B C47B 120.2(5) ?
C43B C48B H48B 119.9 ?
C47B C48B H48B 119.9 ?
C42B C49B C50B 122.6(4) ?
C42B C49B C54B 119.6(4) ?
C50B C49B C54B 117.8(5) ?
C49B C50B H50B 119.5 ?
C49B C50B C51B 121.1(5) ?
H50B C50B C51B 119.5 ?
C50B C51B H51B 119.6 ?
C50B C51B C52B 120.8(5) ?
H51B C51B C52B 119.6 ?
C51B C52B H52B 120.6 ?
C51B C52B C53B 118.8(5) ?
H52B C52B C53B 120.6 ?
C52B C53B H53B 119.8 ?
C52B C53B C54B 120.4(5) ?
H53B C53B C54B 119.8 ?
C49B C54B C53B 121.1(5) ?
C49B C54B H54B 119.4 ?
C53B C54B H54B 119.4 ?
O4B C55B H55B 114.6 ?
O4B C55B C56B 130.8(7) ?
H55B C55B C56B 114.6 ?
C55B C56B H56B 116.3 ?
C55B C56B C57B 127.4(6) ?
H56B C56B C57B 116.3 ?
C56B C57B H57B 116.4 ?
C56B C57B C58B 127.2(7) ?
H57B C57B C58B 116.4 ?
C57B C58B C59B 127.1(7) ?
C57B C58B C63B 114.0(6) ?
C59B C58B C63B 118.5(6) ?
C58B C59B H59B 117.8 ?
C58B C59B C60B 124.3(7) ?
H59B C59B C60B 117.8 ?
C59B C60B H60B 119.8 ?
C59B C60B C61B 120.4(7) ?
H60B C60B C61B 119.8 ?
C60B C61B H61B 120.2 ?
C60B C61B C62B 119.6(7) ?
H61B C61B C62B 120.2 ?
C61B C62B H62B 120.3 ?
C61B C62B C63B 119.3(7) ?
H62B C62B C63B 120.3 ?
C58B C63B C62B 117.3(6) ?
C58B C63B H63B 121.3 ?
C62B C63B H63B 121.3 ?
O1C Al3 O2C 111.56(16) yes
O1C Al3 O3C 114.11(17) yes
O1C Al3 O4C 108.20(18) yes
O2C Al3 O3C 111.44(16) yes
O2C Al3 O4C 105.07(16) yes
O3C Al3 O4C 105.83(18) yes
Al3 O1C C1C 149.6(3) yes
Al3 O2C C19C 139.8(3) yes
Al3 O3C C37C 140.5(3) yes
Al3 O4C C55C 140.8(5) yes
O1C C1C C2C 120.9(4) ?
O1C C1C C6C 119.2(4) ?
C2C C1C C6C 119.9(4) ?
C1C C2C C3C 118.3(4) ?
C1C C2C C7C 121.6(4) ?
C3C C2C C7C 120.1(5) ?
C2C C3C H3C 119.0 ?
C2C C3C C4C 122.0(5) ?
H3C C3C C4C 119.0 ?
C3C C4C H4C 120.2 ?
C3C C4C C5C 119.7(5) ?
H4C C4C C5C 120.2 ?
C4C C5C H5C 119.4 ?
C4C C5C C6C 121.2(5) ?
H5C C5C C6C 119.4 ?
C1C C6C C5C 118.9(5) ?
C1C C6C C13C 121.3(4) ?
C5C C6C C13C 119.8(4) ?
C2C C7C C8C 119.0(4) ?
C2C C7C C12C 122.9(4) ?
C8C C7C C12C 118.1(4) ?
C7C C8C H8C 119.9 ?
C7C C8C C9C 120.1(5) ?
H8C C8C C9C 119.9 ?
C8C C9C H9C 119.5 ?
C8C C9C C10C 121.0(5) ?
H9C C9C C10C 119.5 ?
C9C C10C H10C 120.1 ?
C9C C10C C11C 119.9(5) ?
H10C C10C C11C 120.1 ?
C10C C11C H11C 119.9 ?
C10C C11C C12C 120.1(5) ?
H11C C11C C12C 119.9 ?
C7C C12C C11C 120.8(5) ?
C7C C12C H12C 119.6 ?
C11C C12C H12C 119.6 ?
C6C C13C C14C 120.4(4) ?
C6C C13C C18C 120.5(5) ?
C14C C13C C18C 119.1(5) ?
C13C C14C H14C 120.3 ?
C13C C14C C15C 119.4(5) ?
H14C C14C C15C 120.3 ?
C14C C15C H15C 119.3 ?
C14C C15C C16C 121.5(5) ?
H15C C15C C16C 119.3 ?
C15C C16C H16C 120.5 ?
C15C C16C C17C 119.1(5) ?
H16C C16C C17C 120.5 ?
C16C C17C H17C 119.8 ?
C16C C17C C18C 120.4(5) ?
H17C C17C C18C 119.8 ?
C13C C18C C17C 120.5(5) ?
C13C C18C H18C 119.8 ?
C17C C18C H18C 119.8 ?
O2C C19C C20C 121.7(4) ?
O2C C19C C24C 118.0(4) ?
C20C C19C C24C 120.3(4) ?
C19C C20C C21C 118.6(4) ?
C19C C20C C25C 121.9(4) ?
C21C C20C C25C 119.4(4) ?
C20C C21C H21C 119.2 ?
C20C C21C C22C 121.6(5) ?
H21C C21C C22C 119.2 ?
C21C C22C H22C 120.4 ?
C21C C22C C23C 119.2(5) ?
H22C C22C C23C 120.4 ?
C22C C23C H23C 119.0 ?
C22C C23C C24C 121.9(5) ?
H23C C23C C24C 119.0 ?
C19C C24C C23C 118.3(4) ?
C19C C24C C31C 121.3(4) ?
C23C C24C C31C 120.4(4) ?
C20C C25C C26C 119.9(4) ?
C20C C25C C30C 122.3(4) ?
C26C C25C C30C 117.8(4) ?
C25C C26C H26C 119.7 ?
C25C C26C C27C 120.5(5) ?
H26C C26C C27C 119.7 ?
C26C C27C H27C 119.8 ?
C26C C27C C28C 120.5(5) ?
H27C C27C C28C 119.8 ?
C27C C28C H28C 119.9 ?
C27C C28C C29C 120.2(5) ?
H28C C28C C29C 119.9 ?
C28C C29C H29C 119.9 ?
C28C C29C C30C 120.2(5) ?
H29C C29C C30C 119.9 ?
C25C C30C C29C 120.7(5) ?
C25C C30C H30C 119.7 ?
C29C C30C H30C 119.7 ?
C24C C31C C32C 120.4(4) ?
C24C C31C C36C 120.6(4) ?
C32C C31C C36C 119.0(5) ?
C31C C32C H32C 119.6 ?
C31C C32C C33C 120.8(5) ?
H32C C32C C33C 119.6 ?
C32C C33C H33C 119.8 ?
C32C C33C C34C 120.4(5) ?
H33C C33C C34C 119.8 ?
C33C C34C H34C 120.4 ?
C33C C34C C35C 119.1(5) ?
H34C C34C C35C 120.4 ?
C34C C35C H35C 119.8 ?
C34C C35C C36C 120.4(5) ?
H35C C35C C36C 119.8 ?
C31C C36C C35C 120.3(5) ?
C31C C36C H36C 119.8 ?
C35C C36C H36C 119.8 ?
O3C C37C C38C 121.2(4) ?
O3C C37C C42C 118.8(4) ?
C38C C37C C42C 120.0(4) ?
C37C C38C C39C 119.0(4) ?
C37C C38C C43C 121.2(4) ?
C39C C38C C43C 119.7(5) ?
C38C C39C H39C 119.3 ?
C38C C39C C40C 121.4(5) ?
H39C C39C C40C 119.3 ?
C39C C40C H40C 120.2 ?
C39C C40C C41C 119.6(5) ?
H40C C40C C41C 120.2 ?
C40C C41C H41C 119.2 ?
C40C C41C C42C 121.5(5) ?
H41C C41C C42C 119.2 ?
C37C C42C C41C 118.5(5) ?
C37C C42C C49C 122.0(4) ?
C41C C42C C49C 119.5(4) ?
C38C C43C C44C 121.9(4) ?
C38C C43C C48C 119.9(4) ?
C44C C43C C48C 118.3(4) ?
C43C C44C H44C 119.9 ?
C43C C44C C45C 120.1(5) ?
H44C C44C C45C 119.9 ?
C44C C45C H45C 119.8 ?
C44C C45C C46C 120.5(5) ?
H45C C45C C46C 119.8 ?
C45C C46C H46C 120.1 ?
C45C C46C C47C 119.9(5) ?
H46C C46C C47C 120.1 ?
C46C C47C H47C 119.4 ?
C46C C47C C48C 121.3(5) ?
H47C C47C C48C 119.4 ?
C43C C48C C47C 119.9(5) ?
C43C C48C H48C 120.0 ?
C47C C48C H48C 120.0 ?
C42C C49C C50C 120.3(5) ?
C42C C49C C54C 121.1(5) ?
C50C C49C C54C 118.6(5) ?
C49C C50C H50C 120.0 ?
C49C C50C C51C 120.0(6) ?
H50C C50C C51C 120.0 ?
C50C C51C H51C 119.3 ?
C50C C51C C52C 121.5(5) ?
H51C C51C C52C 119.3 ?
C51C C52C H52C 121.1 ?
C51C C52C C53C 117.9(5) ?
H52C C52C C53C 121.1 ?
C52C C53C H53C 119.0 ?
C52C C53C C54C 122.0(6) ?
H53C C53C C54C 119.0 ?
C49C C54C C53C 120.0(5) ?
C49C C54C H54C 120.0 ?
C53C C54C H54C 120.0 ?
O4C C55C H55C 117.4 ?
O4C C55C C56C 125.2(6) ?
H55C C55C C56C 117.4 ?
C55C C56C H56C 118.3 ?
C55C C56C C57C 123.4(6) ?
H56C C56C C57C 118.3 ?
C56C C57C H57C 115.7 ?
C56C C57C C58C 128.6(6) ?
H57C C57C C58C 115.7 ?
C57C C58C C59C 119.7(6) ?
C57C C58C C63C 120.4(6) ?
C59C C58C C63C 119.1(6) ?
C58C C59C H59C 119.5 ?
C58C C59C C60C 120.9(6) ?
H59C C59C C60C 119.5 ?
C59C C60C H60C 120.9 ?
C59C C60C C61C 118.2(7) ?
H60C C60C C61C 120.9 ?
C60C C61C H61C 120.0 ?
C60C C61C C62C 120.1(6) ?
H61C C61C C62C 120.0 ?
C61C C62C H62C 120.8 ?
C61C C62C C63C 118.4(6) ?
H62C C62C C63C 120.8 ?
C58C C63C C62C 122.9(6) ?
C58C C63C H63C 118.6 ?
C62C C63C H63C 118.6 ?

loop_
_geom_bond_atom_site_label_1
_geom_bond_atom_site_label_2
_geom_bond_site_symmetry_2
_geom_bond_distance
_geom_bond_publ_flag
Al1 O1A . 1.716(3) yes
Al1 O2A . 1.695(3) yes
Al1 O3A . 1.707(3) yes
Al1 O4A . 1.841(4) yes
O1A C1A . 1.352(5) yes
O2A C19A . 1.336(5) yes
O3A C37A . 1.347(5) yes
O4A C55A . 1.245(6) yes
C1A C2A . 1.422(6) ?
C1A C6A . 1.407(6) ?
C2A C3A . 1.401(7) ?
C2A C7A . 1.481(7) ?
C3A H3A . 0.950 ?
C3A C4A . 1.380(7) ?
C4A H4A . 0.950 ?
C4A C5A . 1.377(7) ?
C5A H5A . 0.950 ?
C5A C6A . 1.394(6) ?
C6A C13A . 1.490(6) ?
C7A C8A . 1.395(7) ?
C7A C12A . 1.399(7) ?
C8A H8A . 0.950 ?
C8A C9A . 1.389(8) ?
C9A H9A . 0.950 ?
C9A C10A . 1.382(8) ?
C10A H10A . 0.950 ?
C10A C11A . 1.387(8) ?
C11A H11A . 0.950 ?
C11A C12A . 1.394(7) ?
C12A H12A . 0.950 ?
C13A C14A . 1.404(6) ?
C13A C18A . 1.396(7) ?
C14A H14A . 0.950 ?
C14A C15A . 1.393(7) ?
C15A H15A . 0.950 ?
C15A C16A . 1.393(8) ?
C16A H16A . 0.950 ?
C16A C17A . 1.385(8) ?
C17A H17A . 0.950 ?
C17A C18A . 1.389(7) ?
C18A H18A . 0.950 ?
C19A C20A . 1.428(6) ?
C19A C24A . 1.408(6) ?
C20A C21A . 1.391(6) ?
C20A C25A . 1.473(7) ?
C21A H21A . 0.950 ?
C21A C22A . 1.386(7) ?
C22A H22A . 0.950 ?
C22A C23A . 1.396(7) ?
C23A H23A . 0.950 ?
C23A C24A . 1.395(6) ?
C24A C31A . 1.493(6) ?
C25A C26A . 1.407(7) ?
C25A C30A . 1.391(7) ?
C26A H26A . 0.950 ?
C26A C27A . 1.381(7) ?
C27A H27A . 0.950 ?
C27A C28A . 1.377(8) ?
C28A H28A . 0.950 ?
C28A C29A . 1.386(8) ?
C29A H29A . 0.950 ?
C29A C30A . 1.396(7) ?
C30A H30A . 0.950 ?
C31A C32A . 1.400(6) ?
C31A C36A . 1.392(7) ?
C32A H32A . 0.950 ?
C32A C33A . 1.391(7) ?
C33A H33A . 0.950 ?
C33A C34A . 1.388(8) ?
C34A H34A . 0.950 ?
C34A C35A . 1.387(8) ?
C35A H35A . 0.950 ?
C35A C36A . 1.391(7) ?
C36A H36A . 0.950 ?
C37A C38A . 1.411(6) ?
C37A C42A . 1.414(6) ?
C38A C39A . 1.405(6) ?
C38A C43A . 1.490(6) ?
C39A H39A . 0.950 ?
C39A C40A . 1.374(7) ?
C40A H40A . 0.950 ?
C40A C41A . 1.389(7) ?
C41A H41A . 0.950 ?
C41A C42A . 1.389(6) ?
C42A C49A . 1.485(6) ?
C43A C44A . 1.398(7) ?
C43A C48A . 1.401(6) ?
C44A H44A . 0.950 ?
C44A C45A . 1.401(7) ?
C45A H45A . 0.950 ?
C45A C46A . 1.383(8) ?
C46A H46A . 0.950 ?
C46A C47A . 1.389(8) ?
C47A H47A . 0.950 ?
C47A C48A . 1.401(7) ?
C48A H48A . 0.950 ?
C49A C50A . 1.398(6) ?
C49A C54A . 1.402(7) ?
C50A H50A . 0.950 ?
C50A C51A . 1.389(7) ?
C51A H51A . 0.950 ?
C51A C52A . 1.379(7) ?
C52A H52A . 0.950 ?
C52A C53A . 1.396(7) ?
C53A H53A . 0.950 ?
C53A C54A . 1.381(7) ?
C54A H54A . 0.950 ?
C55A H55A . 0.950 ?
C55A C56A . 1.404(7) ?
C56A H56A . 0.950 ?
C56A C57A . 1.350(7) ?
C57A H57A . 0.950 ?
C57A C58A . 1.453(7) ?
C58A C59A . 1.381(7) ?
C58A C63A . 1.413(7) ?
C59A H59A . 0.950 ?
C59A C60A . 1.389(7) ?
C60A H60A . 0.950 ?
C60A C61A . 1.379(7) ?
C61A H61A . 0.950 ?
C61A C62A . 1.378(7) ?
C62A H62A . 0.950 ?
C62A C63A . 1.382(7) ?
C63A H63A . 0.950 ?
Al2 O1B . 1.698(3) yes
Al2 O2B . 1.708(3) yes
Al2 O3B . 1.703(3) yes
Al2 O4B . 1.830(4) yes
O1B C1B . 1.347(5) yes
O2B C19B . 1.349(5) yes
O3B C37B . 1.347(5) yes
O4B C55B . 1.165(8) yes
C1B C2B . 1.420(6) ?
C1B C6B . 1.410(6) ?
C2B C3B . 1.399(6) ?
C2B C13B . 1.472(7) ?
C3B H3B . 0.950 ?
C3B C4B . 1.387(7) ?
C4B H4B . 0.950 ?
C4B C5B . 1.390(7) ?
C5B H5B . 0.950 ?
C5B C6B . 1.407(6) ?
C6B C7B . 1.478(6) ?
C7B C8B . 1.399(6) ?
C7B C12B . 1.396(6) ?
C8B H8B . 0.950 ?
C8B C9B . 1.396(7) ?
C9B H9B . 0.950 ?
C9B C10B . 1.397(7) ?
C10B H10B . 0.950 ?
C10B C11B . 1.378(8) ?
C11B H11B . 0.950 ?
C11B C12B . 1.393(7) ?
C12B H12B . 0.950 ?
C13B C14B . 1.415(7) ?
C13B C18B . 1.388(7) ?
C14B H14B . 0.950 ?
C14B C15B . 1.388(7) ?
C15B H15B . 0.950 ?
C15B C16B . 1.383(9) ?
C16B H16B . 0.950 ?
C16B C17B . 1.392(8) ?
C17B H17B . 0.950 ?
C17B C18B . 1.393(7) ?
C18B H18B . 0.950 ?
C19B C20B . 1.411(6) ?
C19B C24B . 1.412(6) ?
C20B C21B . 1.409(6) ?
C20B C25B . 1.482(6) ?
C21B H21B . 0.950 ?
C21B C22B . 1.388(7) ?
C22B H22B . 0.950 ?
C22B C23B . 1.381(7) ?
C23B H23B . 0.950 ?
C23B C24B . 1.403(6) ?
C24B C31B . 1.472(7) ?
C25B C26B . 1.404(7) ?
C25B C30B . 1.397(7) ?
C26B H26B . 0.950 ?
C26B C27B . 1.403(7) ?
C27B H27B . 0.950 ?
C27B C28B . 1.375(8) ?
C28B H28B . 0.950 ?
C28B C29B . 1.393(8) ?
C29B H29B . 0.950 ?
C29B C30B . 1.398(7) ?
C30B H30B . 0.950 ?
C31B C32B . 1.403(6) ?
C31B C36B . 1.389(7) ?
C32B H32B . 0.950 ?
C32B C33B . 1.397(8) ?
C33B H33B . 0.950 ?
C33B C34B . 1.393(8) ?
C34B H34B . 0.950 ?
C34B C35B . 1.388(8) ?
C35B H35B . 0.950 ?
C35B C36B . 1.386(7) ?
C36B H36B . 0.950 ?
C37B C38B . 1.412(6) ?
C37B C42B . 1.419(6) ?
C38B C39B . 1.389(7) ?
C38B C43B . 1.491(7) ?
C39B H39B . 0.950 ?
C39B C40B . 1.373(7) ?
C40B H40B . 0.950 ?
C40B C41B . 1.381(7) ?
C41B H41B . 0.950 ?
C41B C42B . 1.401(6) ?
C42B C49B . 1.487(6) ?
C43B C44B . 1.393(7) ?
C43B C48B . 1.399(7) ?
C44B H44B . 0.950 ?
C44B C45B . 1.389(8) ?
C45B H45B . 0.950 ?
C45B C46B . 1.383(9) ?
C46B H46B . 0.950 ?
C46B C47B . 1.360(9) ?
C47B H47B . 0.950 ?
C47B C48B . 1.386(8) ?
C48B H48B . 0.950 ?
C49B C50B . 1.399(6) ?
C49B C54B . 1.391(7) ?
C50B H50B . 0.950 ?
C50B C51B . 1.383(7) ?
C51B H51B . 0.950 ?
C51B C52B . 1.392(8) ?
C52B H52B . 0.950 ?
C52B C53B . 1.383(8) ?
C53B H53B . 0.950 ?
C53B C54B . 1.397(7) ?
C54B H54B . 0.950 ?
C55B H55B . 0.950 ?
C55B C56B . 1.379(9) ?
C56B H56B . 0.950 ?
C56B C57B . 1.314(9) ?
C57B H57B . 0.950 ?
C57B C58B . 1.439(9) ?
C58B C59B . 1.311(9) ?
C58B C63B . 1.448(9) ?
C59B H59B . 0.950 ?
C59B C60B . 1.362(10) ?
C60B H60B . 0.950 ?
C60B C61B . 1.351(9) ?
C61B H61B . 0.950 ?
C61B C62B . 1.404(9) ?
C62B H62B . 0.950 ?
C62B C63B . 1.436(9) ?
C63B H63B . 0.950 ?
Al3 O1C . 1.700(3) yes
Al3 O2C . 1.715(3) yes
Al3 O3C . 1.705(3) yes
Al3 O4C . 1.834(4) yes
O1C C1C . 1.336(5) yes
O2C C19C . 1.343(5) yes
O3C C37C . 1.340(5) yes
O4C C55C . 1.203(7) yes
C1C C2C . 1.419(7) ?
C1C C6C . 1.416(6) ?
C2C C3C . 1.396(6) ?
C2C C7C . 1.481(6) ?
C3C H3C . 0.950 ?
C3C C4C . 1.378(7) ?
C4C H4C . 0.950 ?
C4C C5C . 1.379(7) ?
C5C H5C . 0.950 ?
C5C C6C . 1.400(7) ?
C6C C13C . 1.482(7) ?
C7C C8C . 1.407(6) ?
C7C C12C . 1.399(6) ?
C8C H8C . 0.950 ?
C8C C9C . 1.395(7) ?
C9C H9C . 0.950 ?
C9C C10C . 1.374(8) ?
C10C H10C . 0.950 ?
C10C C11C . 1.376(8) ?
C11C H11C . 0.950 ?
C11C C12C . 1.403(7) ?
C12C H12C . 0.950 ?
C13C C14C . 1.397(7) ?
C13C C18C . 1.399(7) ?
C14C H14C . 0.950 ?
C14C C15C . 1.389(7) ?
C15C H15C . 0.950 ?
C15C C16C . 1.389(8) ?
C16C H16C . 0.950 ?
C16C C17C . 1.378(8) ?
C17C H17C . 0.950 ?
C17C C18C . 1.394(8) ?
C18C H18C . 0.950 ?
C19C C20C . 1.404(6) ?
C19C C24C . 1.424(6) ?
C20C C21C . 1.407(7) ?
C20C C25C . 1.481(6) ?
C21C H21C . 0.950 ?
C21C C22C . 1.386(7) ?
C22C H22C . 0.950 ?
C22C C23C . 1.382(7) ?
C23C H23C . 0.950 ?
C23C C24C . 1.399(6) ?
C24C C31C . 1.479(6) ?
C25C C26C . 1.404(7) ?
C25C C30C . 1.407(6) ?
C26C H26C . 0.950 ?
C26C C27C . 1.401(7) ?
C27C H27C . 0.950 ?
C27C C28C . 1.365(8) ?
C28C H28C . 0.950 ?
C28C C29C . 1.385(8) ?
C29C H29C . 0.950 ?
C29C C30C . 1.392(7) ?
C30C H30C . 0.950 ?
C31C C32C . 1.393(6) ?
C31C C36C . 1.402(7) ?
C32C H32C . 0.950 ?
C32C C33C . 1.394(7) ?
C33C H33C . 0.950 ?
C33C C34C . 1.392(7) ?
C34C H34C . 0.950 ?
C34C C35C . 1.403(7) ?
C35C H35C . 0.950 ?
C35C C36C . 1.390(7) ?
C36C H36C . 0.950 ?
C37C C38C . 1.409(6) ?
C37C C42C . 1.418(6) ?
C38C C39C . 1.398(6) ?
C38C C43C . 1.483(6) ?
C39C H39C . 0.950 ?
C39C C40C . 1.384(7) ?
C40C H40C . 0.950 ?
C40C C41C . 1.378(8) ?
C41C H41C . 0.950 ?
C41C C42C . 1.405(6) ?
C42C C49C . 1.482(7) ?
C43C C44C . 1.413(6) ?
C43C C48C . 1.406(7) ?
C44C H44C . 0.950 ?
C44C C45C . 1.403(7) ?
C45C H45C . 0.950 ?
C45C C46C . 1.378(8) ?
C46C H46C . 0.950 ?
C46C C47C . 1.372(8) ?
C47C H47C . 0.950 ?
C47C C48C . 1.398(7) ?
C48C H48C . 0.950 ?
C49C C50C . 1.405(7) ?
C49C C54C . 1.386(7) ?
C50C H50C . 0.950 ?
C50C C51C . 1.386(8) ?
C51C H51C . 0.950 ?
C51C C52C . 1.388(9) ?
C52C H52C . 0.950 ?
C52C C53C . 1.375(8) ?
C53C H53C . 0.950 ?
C53C C54C . 1.392(7) ?
C54C H54C . 0.950 ?
C55C H55C . 0.950 ?
C55C C56C . 1.397(9) ?
C56C H56C . 0.950 ?
C56C C57C . 1.330(8) ?
C57C H57C . 0.950 ?
C57C C58C . 1.439(8) ?
C58C C59C . 1.367(8) ?
C58C C63C . 1.407(10) ?
C59C H59C . 0.950 ?
C59C C60C . 1.416(8) ?
C60C H60C . 0.950 ?
C60C C61C . 1.411(9) ?
C61C H61C . 0.950 ?
C61C C62C . 1.435(10) ?
C62C H62C . 0.950 ?
C62C C63C . 1.333(9) ?
C63C H63C . 0.950 ?

loop_
_geom_torsion_atom_site_label_1
_geom_torsion_atom_site_label_2
_geom_torsion_atom_site_label_3
_geom_torsion_atom_site_label_4
_geom_torsion
O2A Al1 O1A C1A -148.7(4)
O3A Al1 O1A C1A 82.6(5)
O4A Al1 O1A C1A -29.9(5)
O1A Al1 O2A C19A 72.8(7)
O3A Al1 O2A C19A -159.7(7)
O4A Al1 O2A C19A -45.1(7)
O1A Al1 O3A C37A -160.7(5)
O2A Al1 O3A C37A 69.7(5)
O4A Al1 O3A C37A -47.1(5)
O1A Al1 O4A C55A -112.1(5)
O2A Al1 O4A C55A 11.0(5)
O3A Al1 O4A C55A 131.2(5)
Al1 O1A C1A C2A -105.7(5)
Al1 O1A C1A C6A 74.4(6)
O1A C1A C2A C3A 178.5(4)
O1A C1A C2A C7A -1.8(6)
C6A C1A C2A C3A -1.7(7)
C6A C1A C2A C7A 178.0(4)
C1A C2A C3A C4A 1.2(7)
C7A C2A C3A C4A -178.5(5)
C2A C3A C4A C5A 0.1(8)
C3A C4A C5A C6A -1.0(8)
C4A C5A C6A C1A 0.5(7)
C4A C5A C6A C13A -178.3(5)
O1A C1A C6A C5A -179.3(4)
O1A C1A C6A C13A -0.5(7)
C2A C1A C6A C5A 0.9(7)
C2A C1A C6A C13A 179.7(4)
C1A C2A C7A C8A 133.2(5)
C1A C2A C7A C12A -48.2(6)
C3A C2A C7A C8A -47.2(7)
C3A C2A C7A C12A 131.5(5)
C2A C7A C8A C9A 177.1(5)
C12A C7A C8A C9A -1.6(8)
C7A C8A C9A C10A 0.9(8)
C8A C9A C10A C11A -0.4(8)
C9A C10A C11A C12A 0.5(8)
C10A C11A C12A C7A -1.2(8)
C2A C7A C12A C11A -177.0(5)
C8A C7A C12A C11A 1.7(7)
C1A C6A C13A C14A 40.2(7)
C1A C6A C13A C18A -137.9(5)
C5A C6A C13A C14A -141.1(5)
C5A C6A C13A C18A 40.8(7)
C6A C13A C14A C15A -176.8(5)
C18A C13A C14A C15A 1.3(7)
C13A C14A C15A C16A -0.4(8)
C14A C15A C16A C17A -1.4(9)
C15A C16A C17A C18A 2.3(9)
C16A C17A C18A C13A -1.3(8)
C6A C13A C18A C17A 177.7(5)
C14A C13A C18A C17A -0.5(7)
Al1 O2A C19A C20A -92.8(8)
Al1 O2A C19A C24A 86.6(8)
O2A C19A C20A C21A 177.0(4)
O2A C19A C20A C25A -4.1(6)
C24A C19A C20A C21A -2.5(7)
C24A C19A C20A C25A 176.5(4)
C19A C20A C21A C22A 1.3(7)
C25A C20A C21A C22A -177.6(5)
C20A C21A C22A C23A 0.5(8)
C21A C22A C23A C24A -1.3(8)
C22A C23A C24A C19A 0.2(7)
C22A C23A C24A C31A -179.2(5)
O2A C19A C24A C23A -177.7(4)
O2A C19A C24A C31A 1.6(7)
C20A C19A C24A C23A 1.7(7)
C20A C19A C24A C31A -178.9(4)
C19A C20A C25A C26A -48.7(6)
C19A C20A C25A C30A 132.9(5)
C21A C20A C25A C26A 130.2(5)
C21A C20A C25A C30A -48.2(7)
C20A C25A C26A C27A -178.1(4)
C30A C25A C26A C27A 0.4(7)
C25A C26A C27A C28A 0.0(8)
C26A C27A C28A C29A -0.4(8)
C27A C28A C29A C30A 0.5(9)
C20A C25A C30A C29A 178.1(5)
C26A C25A C30A C29A -0.3(8)
C28A C29A C30A C25A -0.1(9)
C19A C24A C31A C32A 36.8(7)
C19A C24A C31A C36A -141.7(5)
C23A C24A C31A C32A -143.9(5)
C23A C24A C31A C36A 37.6(7)
C24A C31A C32A C33A -176.3(4)
C36A C31A C32A C33A 2.1(7)
C31A C32A C33A C34A -1.5(8)
C32A C33A C34A C35A -0.4(8)
C33A C34A C35A C36A 1.5(9)
C34A C35A C36A C31A -0.8(9)
C24A C31A C36A C35A 177.5(5)
C32A C31A C36A C35A -1.0(8)
Al1 O3A C37A C38A 79.0(6)
Al1 O3A C37A C42A -103.2(5)
O3A C37A C38A C39A -178.6(4)
O3A C37A C38A C43A -0.2(7)
C42A C37A C38A C39A 3.6(7)
C42A C37A C38A C43A -177.9(4)
C37A C38A C39A C40A -1.7(7)
C43A C38A C39A C40A 179.8(5)
C38A C39A C40A C41A 0.1(8)
C39A C40A C41A C42A -0.3(8)
C40A C41A C42A C37A 2.2(7)
C40A C41A C42A C49A -176.1(4)
O3A C37A C42A C41A 178.3(4)
O3A C37A C42A C49A -3.5(6)
C38A C37A C42A C41A -3.9(7)
C38A C37A C42A C49A 174.3(4)
C37A C38A C43A C44A -142.0(5)
C37A C38A C43A C48A 38.4(7)
C39A C38A C43A C44A 36.4(7)
C39A C38A C43A C48A -143.2(5)
C38A C43A C44A C45A -179.9(4)
C48A C43A C44A C45A -0.3(7)
C43A C44A C45A C46A -2.5(8)
C44A C45A C46A C47A 2.8(8)
C45A C46A C47A C48A -0.3(8)
C38A C43A C48A C47A -177.6(4)
C44A C43A C48A C47A 2.8(7)
C46A C47A C48A C43A -2.5(8)
C37A C42A C49A C50A 130.2(5)
C37A C42A C49A C54A -52.7(6)
C41A C42A C49A C50A -51.6(7)
C41A C42A C49A C54A 125.5(5)
C42A C49A C50A C51A 175.4(4)
C54A C49A C50A C51A -1.7(7)
C49A C50A C51A C52A 0.6(8)
C50A C51A C52A C53A 0.1(8)
C51A C52A C53A C54A 0.3(8)
C52A C53A C54A C49A -1.5(8)
C42A C49A C54A C53A -175.0(4)
C50A C49A C54A C53A 2.1(7)
Al1 O4A C55A C56A -171.1(3)
O4A C55A C56A C57A 173.3(5)
C55A C56A C57A C58A -172.2(4)
C56A C57A C58A C59A 162.3(5)
C56A C57A C58A C63A -18.2(8)
C57A C58A C59A C60A -174.4(5)
C63A C58A C59A C60A 6.0(8)
C58A C59A C60A C61A -4.6(8)
C59A C60A C61A C62A 0.8(8)
C60A C61A C62A C63A 1.3(8)
C61A C62A C63A C58A 0.3(8)
C57A C58A C63A C62A 176.6(5)
C59A C58A C63A C62A -3.8(7)
O2B Al2 O1B C1B -159.8(5)
O3B Al2 O1B C1B 71.8(6)
O4B Al2 O1B C1B -46.5(6)
O1B Al2 O2B C19B 79.7(5)
O3B Al2 O2B C19B -151.9(4)
O4B Al2 O2B C19B -32.6(5)
O1B Al2 O3B C37B -154.3(6)
O2B Al2 O3B C37B 78.5(7)
O4B Al2 O3B C37B -38.8(7)
O1B Al2 O4B C55B 128.2(8)
O2B Al2 O4B C55B -115.0(8)
O3B Al2 O4B C55B 7.0(8)
Al2 O1B C1B C2B -101.4(6)
Al2 O1B C1B C6B 78.0(6)
O1B C1B C2B C3B 177.4(4)
O1B C1B C2B C13B -4.6(6)
C6B C1B C2B C3B -2.1(7)
C6B C1B C2B C13B 176.0(4)
C1B C2B C3B C4B 1.8(7)
C13B C2B C3B C4B -176.2(5)
C2B C3B C4B C5B -0.6(8)
C3B C4B C5B C6B -0.4(8)
C4B C5B C6B C1B 0.1(7)
C4B C5B C6B C7B 179.0(4)
O1B C1B C6B C5B -178.4(4)
O1B C1B C6B C7B 2.9(7)
C2B C1B C6B C5B 1.1(7)
C2B C1B C6B C7B -177.7(4)
C1B C6B C7B C8B 36.3(7)
C1B C6B C7B C12B -143.4(5)
C5B C6B C7B C8B -142.5(5)
C5B C6B C7B C12B 37.8(6)
C6B C7B C8B C9B -177.3(4)
C12B C7B C8B C9B 2.4(7)
C7B C8B C9B C10B -2.2(8)
C8B C9B C10B C11B -0.3(8)
C9B C10B C11B C12B 2.6(8)
C10B C11B C12B C7B -2.4(8)
C6B C7B C12B C11B 179.6(5)
C8B C7B C12B C11B -0.1(7)
C1B C2B C13B C14B 132.4(5)
C1B C2B C13B C18B -51.2(7)
C3B C2B C13B C14B -49.6(7)
C3B C2B C13B C18B 126.7(5)
C2B C13B C14B C15B 176.5(5)
C18B C13B C14B C15B 0.0(7)
C13B C14B C15B C16B -0.5(8)
C14B C15B C16B C17B -0.6(9)
C15B C16B C17B C18B 2.1(10)
C2B C13B C18B C17B -174.8(5)
C14B C13B C18B C17B 1.6(8)
C16B C17B C18B C13B -2.6(9)
Al2 O2B C19B C20B 76.0(6)
Al2 O2B C19B C24B -105.4(5)
O2B C19B C20B C21B -178.7(4)
O2B C19B C20B C25B -0.6(7)
C24B C19B C20B C21B 2.7(7)
C24B C19B C20B C25B -179.2(4)
C19B C20B C21B C22B -0.7(7)
C25B C20B C21B C22B -178.9(4)
C20B C21B C22B C23B -0.9(7)
C21B C22B C23B C24B 0.5(8)
C22B C23B C24B C19B 1.4(7)
C22B C23B C24B C31B -177.6(4)
O2B C19B C24B C23B 178.3(4)
O2B C19B C24B C31B -2.7(7)
C20B C19B C24B C23B -3.0(7)
C20B C19B C24B C31B 176.0(4)
C19B C20B C25B C26B -138.3(5)
C19B C20B C25B C30B 40.2(7)
C21B C20B C25B C26B 39.8(6)
C21B C20B C25B C30B -141.7(5)
C20B C25B C26B C27B 178.6(5)
C30B C25B C26B C27B 0.0(7)
C25B C26B C27B C28B -1.8(8)
C26B C27B C28B C29B 2.0(9)
C27B C28B C29B C30B -0.4(8)
C20B C25B C30B C29B -177.0(4)
C26B C25B C30B C29B 1.6(7)
C28B C29B C30B C25B -1.4(8)
C19B C24B C31B C32B 132.7(5)
C19B C24B C31B C36B -50.8(7)
C23B C24B C31B C32B -48.3(7)
C23B C24B C31B C36B 128.3(5)
C24B C31B C32B C33B 176.7(5)
C36B C31B C32B C33B -0.1(7)
C31B C32B C33B C34B -0.2(8)
C32B C33B C34B C35B -0.6(9)
C33B C34B C35B C36B 1.7(8)
C34B C35B C36B C31B -2.0(8)
C24B C31B C36B C35B -175.5(4)
C32B C31B C36B C35B 1.2(7)
Al2 O3B C37B C38B -99.4(7)
Al2 O3B C37B C42B 82.2(7)
O3B C37B C38B C39B 179.0(4)
O3B C37B C38B C43B -1.8(7)
C42B C37B C38B C39B -2.6(7)
C42B C37B C38B C43B 176.6(4)
C37B C38B C39B C40B 1.5(7)
C43B C38B C39B C40B -177.7(5)
C38B C39B C40B C41B 0.4(8)
C39B C40B C41B C42B -1.3(8)
C40B C41B C42B C37B 0.2(8)
C40B C41B C42B C49B -179.1(5)
O3B C37B C42B C41B -179.9(4)
O3B C37B C42B C49B -0.6(7)
C38B C37B C42B C41B 1.8(7)
C38B C37B C42B C49B -178.9(4)
C37B C38B C43B C44B 134.8(5)
C37B C38B C43B C48B -46.9(7)
C39B C38B C43B C44B -46.0(7)
C39B C38B C43B C48B 132.3(5)
C38B C43B C44B C45B 177.6(5)
C48B C43B C44B C45B -0.7(8)
C43B C44B C45B C46B 0.9(9)
C44B C45B C46B C47B -1.3(9)
C45B C46B C47B C48B 1.6(9)
C46B C47B C48B C43B -1.5(9)
C38B C43B C48B C47B -177.3(5)
C44B C43B C48B C47B 1.0(8)
C37B C42B C49B C50B 38.8(7)
C37B C42B C49B C54B -139.4(5)
C41B C42B C49B C50B -141.9(5)
C41B C42B C49B C54B 39.8(7)
C42B C49B C50B C51B -176.6(4)
C54B C49B C50B C51B 1.6(7)
C49B C50B C51B C52B -1.0(8)
C50B C51B C52B C53B -0.8(8)
C51B C52B C53B C54B 2.0(8)
C42B C49B C54B C53B 177.9(5)
C50B C49B C54B C53B -0.4(8)
C52B C53B C54B C49B -1.4(8)
Al2 O4B C55B C56B -168.5(4)
O4B C55B C56B C57B 172.9(7)
C55B C56B C57B C58B -173.3(6)
C56B C57B C58B C59B -9.4(12)
C56B C57B C58B C63B 163.4(7)
C57B C58B C59B C60B 176.2(7)
C63B C58B C59B C60B 3.7(12)
C58B C59B C60B C61B -8.2(13)
C59B C60B C61B C62B 5.4(13)
C60B C61B C62B C63B 1.2(12)
C61B C62B C63B C58B -5.3(12)
C57B C58B C63B C62B -170.4(7)
C59B C58B C63B C62B 3.0(11)
O2C Al3 O1C C1C -160.5(6)
O3C Al3 O1C C1C 72.1(7)
O4C Al3 O1C C1C -45.4(7)
O1C Al3 O2C C19C 73.8(5)
O3C Al3 O2C C19C -157.4(4)
O4C Al3 O2C C19C -43.2(5)
O1C Al3 O3C C37C -149.0(5)
O2C Al3 O3C C37C 83.5(5)
O4C Al3 O3C C37C -30.2(5)
O1C Al3 O4C C55C 17.6(7)
O2C Al3 O4C C55C 136.9(6)
O3C Al3 O4C C55C -105.1(7)
Al3 O1C C1C C2C 86.1(7)
Al3 O1C C1C C6C -96.3(7)
O1C C1C C2C C3C -179.2(4)
O1C C1C C2C C7C 0.7(7)
C6C C1C C2C C3C 3.1(7)
C6C C1C C2C C7C -176.9(4)
C1C C2C C3C C4C -0.6(8)
C7C C2C C3C C4C 179.4(5)
C2C C3C C4C C5C -0.9(8)
C3C C4C C5C C6C -0.2(8)
C4C C5C C6C C1C 2.7(7)
C4C C5C C6C C13C -177.6(5)
O1C C1C C6C C5C 178.1(4)
O1C C1C C6C C13C -1.6(7)
C2C C1C C6C C5C -4.2(7)
C2C C1C C6C C13C 176.1(4)
C1C C2C C7C C8C -142.3(5)
C1C C2C C7C C12C 36.9(7)
C3C C2C C7C C8C 37.7(7)
C3C C2C C7C C12C -143.1(5)
C2C C7C C8C C9C 178.3(4)
C12C C7C C8C C9C -1.0(7)
C7C C8C C9C C10C -1.3(8)
C8C C9C C10C C11C 2.0(8)
C9C C10C C11C C12C -0.3(8)
C2C C7C C12C C11C -176.6(4)
C8C C7C C12C C11C 2.7(7)
C10C C11C C12C C7C -2.1(8)
C1C C6C C13C C14C -48.9(7)
C1C C6C C13C C18C 131.4(5)
C5C C6C C13C C14C 131.4(5)
C5C C6C C13C C18C -48.3(7)
C6C C13C C14C C15C -178.5(5)
C18C C13C C14C C15C 1.3(7)
C13C C14C C15C C16C -0.1(8)
C14C C15C C16C C17C -1.5(9)
C15C C16C C17C C18C 1.8(8)
C16C C17C C18C C13C -0.7(8)
C6C C13C C18C C17C 178.9(5)
C14C C13C C18C C17C -0.9(7)
Al3 O2C C19C C20C 76.3(6)
Al3 O2C C19C C24C -104.6(5)
O2C C19C C20C C21C -179.2(4)
O2C C19C C20C C25C 1.6(7)
C24C C19C C20C C21C 1.8(7)
C24C C19C C20C C25C -177.4(4)
C19C C20C C21C C22C 0.8(7)
C25C C20C C21C C22C 180.0(4)
C20C C21C C22C C23C -2.0(8)
C21C C22C C23C C24C 0.7(8)
C22C C23C C24C C19C 1.7(7)
C22C C23C C24C C31C -177.0(5)
O2C C19C C24C C23C 177.9(4)
O2C C19C C24C C31C -3.4(6)
C20C C19C C24C C23C -3.0(7)
C20C C19C C24C C31C 175.7(4)
C19C C20C C25C C26C -141.0(5)
C19C C20C C25C C30C 37.0(7)
C21C C20C C25C C26C 39.8(7)
C21C C20C C25C C30C -142.2(5)
C20C C25C C26C C27C 178.3(5)
C30C C25C C26C C27C 0.1(7)
C25C C26C C27C C28C -2.6(8)
C26C C27C C28C C29C 2.4(8)
C27C C28C C29C C30C 0.3(8)
C28C C29C C30C C25C -2.9(8)
C20C C25C C30C C29C -175.5(4)
C26C C25C C30C C29C 2.6(7)
C19C C24C C31C C32C 131.6(5)
C19C C24C C31C C36C -51.9(7)
C23C C24C C31C C32C -49.7(7)
C23C C24C C31C C36C 126.8(5)
C24C C31C C32C C33C 176.3(5)
C36C C31C C32C C33C -0.3(8)
C31C C32C C33C C34C -1.3(8)
C32C C33C C34C C35C 1.1(8)
C33C C34C C35C C36C 0.5(8)
C34C C35C C36C C31C -2.0(8)
C24C C31C C36C C35C -174.7(5)
C32C C31C C36C C35C 1.9(7)
Al3 O3C C37C C38C 75.2(6)
Al3 O3C C37C C42C -105.4(5)
O3C C37C C38C C39C 180.0(4)
O3C C37C C38C C43C -0.9(7)
C42C C37C C38C C39C 0.5(7)
C42C C37C C38C C43C 179.6(4)
C37C C38C C39C C40C 0.4(7)
C43C C38C C39C C40C -178.7(5)
C38C C39C C40C C41C -0.5(8)
C39C C40C C41C C42C -0.3(8)
C40C C41C C42C C37C 1.2(7)
C40C C41C C42C C49C -178.1(5)
O3C C37C C42C C41C 179.2(4)
O3C C37C C42C C49C -1.5(7)
C38C C37C C42C C41C -1.3(7)
C38C C37C C42C C49C 178.0(4)
C37C C38C C43C C44C 41.1(7)
C37C C38C C43C C48C -138.8(5)
C39C C38C C43C C44C -139.8(5)
C39C C38C C43C C48C 40.3(7)
C38C C43C C44C C45C -177.1(5)
C48C C43C C44C C45C 2.8(7)
C43C C44C C45C C46C -1.9(8)
C44C C45C C46C C47C -0.3(9)
C45C C46C C47C C48C 1.5(9)
C46C C47C C48C C43C -0.6(9)
C38C C43C C48C C47C 178.3(5)
C44C C43C C48C C47C -1.6(7)
C37C C42C C49C C50C 135.1(5)
C37C C42C C49C C54C -47.0(7)
C41C C42C C49C C50C -45.7(7)
C41C C42C C49C C54C 132.2(5)
C42C C49C C50C C51C 178.4(5)
C54C C49C C50C C51C 0.5(8)
C49C C50C C51C C52C -1.0(9)
C50C C51C C52C C53C 0.4(9)
C51C C52C C53C C54C 0.7(9)
C42C C49C C54C C53C -177.3(5)
C50C C49C C54C C53C 0.7(8)
C52C C53C C54C C49C -1.3(9)
Al3 O4C C55C C56C -174.2(4)
O4C C55C C56C C57C 170.7(6)
C55C C56C C57C C58C -178.1(6)
C56C C57C C58C C59C -13.7(12)
C56C C57C C58C C63C 155.6(7)
C57C C58C C59C C60C 172.2(7)
C63C C58C C59C C60C 2.8(12)
C58C C59C C60C C61C -1.6(11)
C59C C60C C61C C62C 3.4(11)
C60C C61C C62C C63C -6.6(12)
C61C C62C C63C C58C 8.1(13)
C57C C58C C63C C62C -175.7(8)
C59C C58C C63C C62C -6.3(13)
